data_1573776
loop_
_publ_author_name
'Wang, Zhen'
'Yu, Jiahui'
'Zhang, Jie'
'Zhang, Dengsong'
'Qiu, Zaozao'
'Xie, Zuowei'

_publ_section_title
;
 Palladium-Catalyzed Intramolecular Aerobic Oxidative Cross-Coupling of
 BH/CH between o-Carborane and Arenes
;
_journal_name_full 'Chemical Science'
_journal_paper_doi 10.1039/D4SC08496A
_journal_year 2025
_chemical_formula_moiety 'C22 H20 B10'
_chemical_formula_sum 'C22 H20 B10'
_chemical_formula_weight 392.48
_space_group_crystal_system triclinic
_space_group_IT_number 2
_space_group_name_Hall '-P 1'
_space_group_name_H-M_alt 'P -1'
_atom_sites_solution_hydrogens geom
_atom_sites_solution_primary dual
_audit_creation_date 2024-04-24
_audit_creation_method
;
Olex2 1.5
(compiled 2024.02.16 svn.r378c4104 for OlexSys, GUI svn.r6928)
;
_audit_update_record
;
2024-11-29 deposited with the CCDC.	2025-01-23 downloaded from the CCDC.
;
_cell_angle_alpha 80.467(3)
_cell_angle_beta 79.395(3)
_cell_angle_gamma 71.939(3)
_cell_formula_units_Z 4
_cell_length_a 11.4881(9)
_cell_length_b 13.9932(11)
_cell_length_c 14.0464(12)
_cell_measurement_reflns_used 9927
_cell_measurement_temperature 170.00
_cell_measurement_theta_max 54.903
_cell_measurement_theta_min 2.804
_cell_volume 2095.8(3)
_computing_cell_refinement 'SAINT V8.40B (?, 2016)'
_computing_data_reduction 'SAINT V8.40B (?, 2016)'
_computing_molecular_graphics 'Olex2 1.5 (Dolomanov et al., 2009)'
_computing_publication_material 'Olex2 1.5 (Dolomanov et al., 2009)'
_computing_structure_refinement 'SHELXL 2018/3 (Sheldrick, 2015)'
_computing_structure_solution 'SHELXT 2018/2 (Sheldrick, 2018)'
_diffrn_ambient_temperature 170.00
_diffrn_measured_fraction_theta_full 0.996
_diffrn_measured_fraction_theta_max 0.977
_diffrn_measurement_device_type 'Bruker D8 Venture'
_diffrn_measurement_method '\f and \w scans'
_diffrn_radiation_type GaK\a
_diffrn_radiation_wavelength 1.34139
_diffrn_reflns_av_R_equivalents 0.0922
_diffrn_reflns_av_unetI/netI 0.0763
_diffrn_reflns_Laue_measured_fraction_full 0.996
_diffrn_reflns_Laue_measured_fraction_max 0.977
_diffrn_reflns_limit_h_max 14
_diffrn_reflns_limit_h_min -13
_diffrn_reflns_limit_k_max 16
_diffrn_reflns_limit_k_min -17
_diffrn_reflns_limit_l_max 17
_diffrn_reflns_limit_l_min -17
_diffrn_reflns_number 32354
_diffrn_reflns_point_group_measured_fraction_full 0.996
_diffrn_reflns_point_group_measured_fraction_max 0.977
_diffrn_reflns_theta_full 53.594
_diffrn_reflns_theta_max 55.417
_diffrn_reflns_theta_min 2.803
_diffrn_source_current 2.86
_diffrn_source_power 0.1995708
_diffrn_source_voltage 69.78
_diffrn_standards_number 0
_exptl_absorpt_coefficient_mu 0.293
_exptl_absorpt_correction_T_max 0.7508
_exptl_absorpt_correction_T_min 0.5441
_exptl_absorpt_correction_type multi-scan
_exptl_absorpt_process_details
;
SADABS-2016/2 (Bruker,2016/2) was used for absorption correction.
wR2(int) was 0.1515 before and 0.0866 after correction.
The Ratio of minimum to maximum transmission is 0.7247.
The \l/2 correction factor is Not present.
;
_exptl_crystal_colour colourless
_exptl_crystal_colour_primary colourless
_exptl_crystal_density_diffrn 1.244
_exptl_crystal_description block
_exptl_crystal_F_000 808
_exptl_crystal_size_max 0.17
_exptl_crystal_size_mid 0.17
_exptl_crystal_size_min 0.05
_refine_diff_density_max 0.359
_refine_diff_density_min -0.325
_refine_diff_density_rms 0.065
_refine_ls_extinction_method none
_refine_ls_goodness_of_fit_ref 1.033
_refine_ls_hydrogen_treatment constr
_refine_ls_matrix_type full
_refine_ls_number_parameters 577
_refine_ls_number_reflns 7929
_refine_ls_number_restraints 0
_refine_ls_restrained_S_all 1.033
_refine_ls_R_factor_all 0.0950
_refine_ls_R_factor_gt 0.0665
_refine_ls_shift/su_max 0.000
_refine_ls_shift/su_mean 0.000
_refine_ls_structure_factor_coef Fsqd
_refine_ls_weighting_details 'w=1/[\s^2^(Fo^2^)+(0.1225P)^2^+0.4559P] where P=(Fo^2^+2Fc^2^)/3'
_refine_ls_weighting_scheme calc
_refine_ls_wR_factor_gt 0.1787
_refine_ls_wR_factor_ref 0.2006
_reflns_Friedel_coverage 0.000
_reflns_number_gt 5789
_reflns_number_total 7929
_reflns_threshold_expression 'I > 2\s(I)'
_cod_data_source_file d4sc08496a2.cif
_cod_data_source_block 5
_cod_database_code 1573776
_shelx_shelxl_version_number 2018/3
_shelx_space_group_comment
;
The symmetry employed for this shelxl refinement is uniquely defined
by the following loop, which should always be used as a source of
symmetry information in preference to the above space-group names.
They are only intended as comments.
;
_shelx_estimated_absorpt_t_max 0.985
_shelx_estimated_absorpt_t_min 0.952
_olex2_refinement_description
;
1. Fixed Uiso
 At 1.2 times of:
  All B(H) groups, All C(H) groups
2.a Aromatic/amide H refined with riding coordinates:
 C4(H4), C5(H5), C6(H6), C8(H8), C9(H9), C10(H10), C14(H14), C15(H15),
 C16(H16), C18(H18), C19(H19), C20(H20), C4A(H4A), C5A(H5AA), C6A(H6AA),
 C8A(H8AA), C9A(H9AA), C10A(H10B), C14A(H14A), C15A(H15A), C16A(H16A),
 C18A(H18A), C19A(H19A), C20A(H20A)
2.b Boron cage BH refined with riding coordinates:
 B3(H3), B5(H5A), B6(H6A), B8(H8A), B9(H9A), B10(H10A), B11(H11), B12(H12),
 B3A(H3A), B5A(H5AB), B6A(H6AB), B8A(H8AB), B9A(H9AB), B10A(H10C), B11A(H11A),
 B12A(H12A)
;
_olex2_submission_special_instructions 'No special instructions were received'

loop_
_space_group_symop_operation_xyz
'x, y, z'
'-x, -y, -z'

loop_
_atom_site_label
_atom_site_type_symbol
_atom_site_fract_x
_atom_site_fract_y
_atom_site_fract_z
_atom_site_U_iso_or_equiv
_atom_site_adp_type
_atom_site_occupancy
_atom_site_site_symmetry_order
_atom_site_calc_flag
_atom_site_refinement_flags_posn
_atom_site_refinement_flags_adp
_atom_site_refinement_flags_occupancy
_atom_site_disorder_assembly
_atom_site_disorder_group
C1 C 0.86117(18) 0.69908(16) 0.94479(15) 0.0236(5) Uani 1 1 d . . . . .
C2 C 0.97720(18) 0.73615(16) 0.87805(15) 0.0233(5) Uani 1 1 d . . . . .
C3 C 0.78336(18) 0.64067(16) 0.92046(15) 0.0232(5) Uani 1 1 d . . . . .
C4 C 0.81583(19) 0.55298(17) 0.87861(15) 0.0259(5) Uani 1 1 d . . . . .
H4 H 0.899974 0.521169 0.855668 0.031 Uiso 1 1 calc R U . . .
C5 C 0.7226(2) 0.51047(18) 0.87000(16) 0.0304(5) Uani 1 1 d . . . . .
H5 H 0.744843 0.448703 0.842217 0.036 Uiso 1 1 calc R U . . .
C6 C 0.6000(2) 0.55641(19) 0.90093(17) 0.0337(6) Uani 1 1 d . . . . .
H6 H 0.538975 0.526507 0.893220 0.040 Uiso 1 1 calc R U . . .
C7 C 0.5634(2) 0.64776(18) 0.94415(16) 0.0301(5) Uani 1 1 d . . . . .
C8 C 0.4396(2) 0.7018(2) 0.97616(18) 0.0377(6) Uani 1 1 d . . . . .
H8 H 0.373732 0.676747 0.969838 0.045 Uiso 1 1 calc R U . . .
C9 C 0.4146(2) 0.7902(2) 1.01625(18) 0.0386(6) Uani 1 1 d . . . . .
H9 H 0.330958 0.827076 1.034821 0.046 Uiso 1 1 calc R U . . .
C10 C 0.5101(2) 0.82788(19) 1.03066(16) 0.0333(5) Uani 1 1 d . . . . .
H10 H 0.489992 0.888751 1.059611 0.040 Uiso 1 1 calc R U . . .
C11 C 0.63224(19) 0.77681(17) 1.00295(15) 0.0279(5) Uani 1 1 d . . . . .
C12 C 0.65704(19) 0.68854(17) 0.95573(15) 0.0265(5) Uani 1 1 d . . . . .
C13 C 1.03224(18) 0.72372(17) 0.77429(15) 0.0248(5) Uani 1 1 d . . . . .
C14 C 1.06475(18) 0.64058(17) 0.72386(16) 0.0277(5) Uani 1 1 d . . . . .
H14 H 1.051501 0.578343 0.754742 0.033 Uiso 1 1 calc R U . . .
C15 C 1.1181(2) 0.65026(19) 0.62532(17) 0.0324(5) Uani 1 1 d . . . . .
H15 H 1.139970 0.593569 0.589823 0.039 Uiso 1 1 calc R U . . .
C16 C 1.1395(2) 0.73830(19) 0.57919(17) 0.0331(5) Uani 1 1 d . . . . .
H16 H 1.176280 0.741620 0.512815 0.040 Uiso 1 1 calc R U . . .
C17 C 1.10737(19) 0.82497(18) 0.62947(16) 0.0299(5) Uani 1 1 d . . . . .
C18 C 1.1265(2) 0.9191(2) 0.58861(18) 0.0400(6) Uani 1 1 d . . . . .
H18 H 1.162676 0.927808 0.522463 0.048 Uiso 1 1 calc R U . . .
C19 C 1.0933(2) 0.9977(2) 0.64387(19) 0.0418(6) Uani 1 1 d . . . . .
H19 H 1.106149 1.060675 0.614960 0.050 Uiso 1 1 calc R U . . .
C20 C 1.0404(2) 0.98786(19) 0.74266(18) 0.0360(6) Uani 1 1 d . . . . .
H20 H 1.018632 1.043731 0.779246 0.043 Uiso 1 1 calc R U . . .
C21 C 1.02018(19) 0.89761(17) 0.78630(17) 0.0288(5) Uani 1 1 d . . . . .
C22 C 1.05452(18) 0.81576(17) 0.72799(16) 0.0266(5) Uani 1 1 d . . . . .
B3 B 0.8316(2) 0.82154(19) 0.88723(18) 0.0251(5) Uani 1 1 d . . . . .
H3 H 0.776258 0.850847 0.825271 0.030 Uiso 1 1 calc R U . . .
B4 B 0.7605(2) 0.7952(2) 1.00752(18) 0.0280(6) Uani 1 1 d . . . . .
B5 B 0.8698(2) 0.6902(2) 1.06598(18) 0.0288(6) Uani 1 1 d . . . . .
H5A H 0.838322 0.634157 1.123284 0.035 Uiso 1 1 calc R U . . .
B6 B 1.0054(2) 0.6509(2) 0.98033(18) 0.0272(6) Uani 1 1 d . . . . .
H6A H 1.062622 0.569993 0.979197 0.033 Uiso 1 1 calc R U . . .
B7 B 0.9648(2) 0.8597(2) 0.89144(19) 0.0272(6) Uani 1 1 d . . . . .
B8 B 0.8268(2) 0.8980(2) 0.97654(19) 0.0310(6) Uani 1 1 d . . . . .
H8A H 0.768201 0.978705 0.974903 0.037 Uiso 1 1 calc R U . . .
B9 B 0.8505(2) 0.8161(2) 1.08852(19) 0.0326(6) Uani 1 1 d . . . . .
H9A H 0.807058 0.843690 1.160868 0.039 Uiso 1 1 calc R U . . .
B10 B 1.0021(2) 0.7266(2) 1.07205(19) 0.0315(6) Uani 1 1 d . . . . .
H10A H 1.058304 0.695279 1.133359 0.038 Uiso 1 1 calc R U . . .
B11 B 1.0706(2) 0.7540(2) 0.95113(19) 0.0290(6) Uani 1 1 d . . . . .
H11 H 1.172953 0.740398 0.931742 0.035 Uiso 1 1 calc R U . . .
B12 B 0.9768(2) 0.8554(2) 1.0169(2) 0.0329(6) Uani 1 1 d . . . . .
H12 H 1.016787 0.908760 1.042098 0.040 Uiso 1 1 calc R U . . .
C1A C 0.57619(19) 0.64994(17) 0.58482(16) 0.0271(5) Uani 1 1 d . . . . .
C2A C 0.56712(19) 0.77023(17) 0.58656(16) 0.0277(5) Uani 1 1 d . . . . .
C3A C 0.5208(2) 0.57907(18) 0.65786(16) 0.0292(5) Uani 1 1 d . . . . .
C4A C 0.4042(2) 0.5922(2) 0.70716(17) 0.0342(6) Uani 1 1 d . . . . .
H4A H 0.343413 0.655895 0.700542 0.041 Uiso 1 1 calc R U . . .
C5A C 0.3752(2) 0.5089(2) 0.76861(18) 0.0378(6) Uani 1 1 d . . . . .
H5AA H 0.294051 0.517698 0.803173 0.045 Uiso 1 1 calc R U . . .
C6A C 0.4612(2) 0.4162(2) 0.77938(17) 0.0367(6) Uani 1 1 d . . . . .
H6AA H 0.438979 0.361987 0.821210 0.044 Uiso 1 1 calc R U . . .
C7A C 0.5831(2) 0.40049(18) 0.72857(16) 0.0321(5) Uani 1 1 d . . . . .
C8A C 0.6805(2) 0.30856(19) 0.73624(17) 0.0387(6) Uani 1 1 d . . . . .
H8AA H 0.664660 0.250615 0.775654 0.046 Uiso 1 1 calc R U . . .
C9A C 0.7968(2) 0.3027(2) 0.68739(18) 0.0392(6) Uani 1 1 d . . . . .
H9AA H 0.861224 0.241368 0.695572 0.047 Uiso 1 1 calc R U . . .
C10A C 0.8231(2) 0.38653(19) 0.62468(17) 0.0351(6) Uani 1 1 d . . . . .
H10B H 0.904438 0.380640 0.591374 0.042 Uiso 1 1 calc R U . . .
C11A C 0.7315(2) 0.47579(18) 0.61217(16) 0.0296(5) Uani 1 1 d . . . . .
C12A C 0.6119(2) 0.48298(18) 0.66699(15) 0.0288(5) Uani 1 1 d . . . . .
C13A C 0.50404(19) 0.84006(17) 0.66255(16) 0.0287(5) Uani 1 1 d . . . . .
C14A C 0.3890(2) 0.8570(2) 0.71656(18) 0.0373(6) Uani 1 1 d . . . . .
H14A H 0.335217 0.819463 0.710166 0.045 Uiso 1 1 calc R U . . .
C15A C 0.3514(2) 0.9313(2) 0.7822(2) 0.0427(6) Uani 1 1 d . . . . .
H15A H 0.272968 0.941544 0.821648 0.051 Uiso 1 1 calc R U . . .
C16A C 0.4255(2) 0.9884(2) 0.78993(19) 0.0396(6) Uani 1 1 d . . . . .
H16A H 0.397140 1.038278 0.833866 0.048 Uiso 1 1 calc R U . . .
C17A C 0.5444(2) 0.97461(18) 0.73348(16) 0.0304(5) Uani 1 1 d . . . . .
C18A C 0.6255(2) 1.03254(18) 0.73336(17) 0.0352(6) Uani 1 1 d . . . . .
H18A H 0.601008 1.086357 0.772798 0.042 Uiso 1 1 calc R U . . .
C19A C 0.7389(2) 1.01204(18) 0.67713(17) 0.0336(5) Uani 1 1 d . . . . .
H19A H 0.792255 1.051701 0.678450 0.040 Uiso 1 1 calc R U . . .
C20A C 0.7786(2) 0.93258(17) 0.61673(16) 0.0304(5) Uani 1 1 d . . . . .
H20A H 0.858747 0.918330 0.579661 0.036 Uiso 1 1 calc R U . . .
C21A C 0.7014(2) 0.87650(17) 0.61191(15) 0.0272(5) Uani 1 1 d . . . . .
C22A C 0.58281(19) 0.89824(17) 0.67101(16) 0.0271(5) Uani 1 1 d . . . . .
B3A B 0.6953(2) 0.6785(2) 0.62310(18) 0.0266(5) Uani 1 1 d . . . . .
H3A H 0.716076 0.661765 0.699981 0.032 Uiso 1 1 calc R U . . .
B4A B 0.7262(2) 0.5806(2) 0.54804(19) 0.0293(6) Uani 1 1 d . . . . .
B5A B 0.6099(3) 0.6202(2) 0.46815(19) 0.0342(6) Uani 1 1 d . . . . .
H5AB H 0.576396 0.563612 0.441591 0.041 Uiso 1 1 calc R U . . .
B6A B 0.5061(3) 0.7387(2) 0.49664(19) 0.0335(6) Uani 1 1 d . . . . .
H6AB H 0.404996 0.760741 0.490869 0.040 Uiso 1 1 calc R U . . .
B7A B 0.7110(2) 0.7902(2) 0.54888(19) 0.0289(6) Uani 1 1 d . . . . .
B8A B 0.8135(2) 0.6705(2) 0.52235(19) 0.0307(6) Uani 1 1 d . . . . .
H8AB H 0.913625 0.647974 0.531329 0.037 Uiso 1 1 calc R U . . .
B9A B 0.7605(3) 0.6341(2) 0.42497(19) 0.0347(6) Uani 1 1 d . . . . .
H9AB H 0.826610 0.587438 0.369443 0.042 Uiso 1 1 calc R U . . .
B10A B 0.6240(3) 0.7317(2) 0.39365(19) 0.0367(7) Uani 1 1 d . . . . .
H10C H 0.600516 0.749375 0.317517 0.044 Uiso 1 1 calc R U . . .
B11A B 0.5940(3) 0.8268(2) 0.46967(19) 0.0331(6) Uani 1 1 d . . . . .
H11A H 0.549699 0.908188 0.444509 0.040 Uiso 1 1 calc R U . . .
B12A B 0.7508(3) 0.7635(2) 0.42608(19) 0.0346(6) Uani 1 1 d . . . . .
H12A H 0.810519 0.802366 0.371443 0.042 Uiso 1 1 calc R U . . .

loop_
_atom_site_aniso_label
_atom_site_aniso_U_11
_atom_site_aniso_U_22
_atom_site_aniso_U_33
_atom_site_aniso_U_23
_atom_site_aniso_U_13
_atom_site_aniso_U_12
C1 0.0263(10) 0.0213(12) 0.0240(11) 0.0001(9) -0.0075(8) -0.0073(9)
C2 0.0239(10) 0.0205(12) 0.0283(11) 0.0007(9) -0.0090(8) -0.0091(9)
C3 0.0265(10) 0.0203(12) 0.0245(10) 0.0043(9) -0.0099(8) -0.0090(9)
C4 0.0304(11) 0.0228(12) 0.0259(11) 0.0026(9) -0.0101(8) -0.0092(9)
C5 0.0393(12) 0.0257(13) 0.0316(12) 0.0008(10) -0.0142(9) -0.0141(10)
C6 0.0381(12) 0.0364(15) 0.0352(13) 0.0028(11) -0.0148(10) -0.0211(11)
C7 0.0310(11) 0.0337(14) 0.0274(11) 0.0053(10) -0.0105(9) -0.0125(10)
C8 0.0304(12) 0.0459(17) 0.0391(14) 0.0034(12) -0.0111(10) -0.0151(11)
C9 0.0263(11) 0.0452(17) 0.0375(13) 0.0045(12) -0.0058(9) -0.0046(11)
C10 0.0332(11) 0.0335(15) 0.0286(12) -0.0002(10) -0.0056(9) -0.0040(11)
C11 0.0309(11) 0.0277(13) 0.0235(11) 0.0007(9) -0.0059(8) -0.0069(10)
C12 0.0286(11) 0.0255(13) 0.0251(11) 0.0035(9) -0.0079(8) -0.0084(10)
C13 0.0237(10) 0.0253(12) 0.0281(11) 0.0008(9) -0.0095(8) -0.0097(9)
C14 0.0279(10) 0.0240(13) 0.0332(12) -0.0025(10) -0.0080(9) -0.0089(9)
C15 0.0309(11) 0.0370(15) 0.0332(12) -0.0082(11) -0.0064(9) -0.0123(11)
C16 0.0323(11) 0.0416(15) 0.0280(12) -0.0008(10) -0.0067(9) -0.0147(11)
C17 0.0281(11) 0.0315(14) 0.0323(12) 0.0032(10) -0.0104(9) -0.0117(10)
C18 0.0454(14) 0.0464(17) 0.0335(13) 0.0077(12) -0.0093(10) -0.0250(13)
C19 0.0505(14) 0.0348(16) 0.0462(15) 0.0087(12) -0.0126(12) -0.0247(13)
C20 0.0423(13) 0.0284(14) 0.0435(14) 0.0019(11) -0.0133(11) -0.0180(11)
C21 0.0280(10) 0.0252(13) 0.0371(12) 0.0005(10) -0.0121(9) -0.0111(10)
C22 0.0242(10) 0.0275(13) 0.0307(12) 0.0007(9) -0.0094(8) -0.0100(9)
B3 0.0262(11) 0.0183(14) 0.0298(13) 0.0007(10) -0.0078(9) -0.0044(10)
B4 0.0328(12) 0.0241(15) 0.0260(13) -0.0026(11) -0.0063(10) -0.0053(11)
B5 0.0335(12) 0.0307(16) 0.0220(12) -0.0016(11) -0.0081(10) -0.0073(11)
B6 0.0287(12) 0.0258(15) 0.0292(13) 0.0019(11) -0.0134(10) -0.0080(11)
B7 0.0295(12) 0.0203(14) 0.0354(14) -0.0041(11) -0.0098(10) -0.0090(11)
B8 0.0356(13) 0.0248(15) 0.0339(14) -0.0046(11) -0.0084(11) -0.0079(12)
B9 0.0411(14) 0.0289(16) 0.0306(14) -0.0036(11) -0.0121(11) -0.0102(12)
B10 0.0365(13) 0.0308(16) 0.0302(13) -0.0034(11) -0.0136(11) -0.0090(12)
B11 0.0324(12) 0.0272(15) 0.0336(14) -0.0001(11) -0.0157(10) -0.0129(11)
B12 0.0413(14) 0.0290(16) 0.0342(14) -0.0055(12) -0.0132(11) -0.0130(12)
C1A 0.0323(11) 0.0234(13) 0.0304(12) 0.0008(9) -0.0133(9) -0.0119(10)
C2A 0.0316(11) 0.0247(13) 0.0303(12) 0.0012(9) -0.0118(9) -0.0110(10)
C3A 0.0363(11) 0.0299(14) 0.0290(11) 0.0009(10) -0.0133(9) -0.0179(10)
C4A 0.0329(11) 0.0366(15) 0.0393(13) 0.0007(11) -0.0145(10) -0.0164(11)
C5A 0.0353(12) 0.0457(17) 0.0404(14) 0.0044(12) -0.0121(10) -0.0238(12)
C6A 0.0474(14) 0.0435(16) 0.0304(12) 0.0041(11) -0.0117(10) -0.0298(13)
C7A 0.0467(13) 0.0315(14) 0.0277(12) -0.0019(10) -0.0123(10) -0.0220(11)
C8A 0.0627(16) 0.0274(14) 0.0308(13) 0.0002(10) -0.0110(11) -0.0194(13)
C9A 0.0560(15) 0.0261(14) 0.0334(13) -0.0032(11) -0.0101(11) -0.0068(12)
C10A 0.0453(13) 0.0308(14) 0.0291(12) -0.0041(10) -0.0065(10) -0.0100(11)
C11A 0.0390(12) 0.0266(13) 0.0277(11) -0.0036(9) -0.0092(9) -0.0132(11)
C12A 0.0392(12) 0.0288(14) 0.0261(11) -0.0013(9) -0.0123(9) -0.0174(11)
C13A 0.0305(11) 0.0244(13) 0.0309(12) 0.0004(9) -0.0120(9) -0.0051(10)
C14A 0.0284(11) 0.0385(15) 0.0465(14) -0.0035(12) -0.0117(10) -0.0091(11)
C15A 0.0303(12) 0.0464(17) 0.0485(15) -0.0127(13) -0.0066(10) -0.0026(12)
C16A 0.0367(12) 0.0394(16) 0.0414(14) -0.0119(12) -0.0110(10) -0.0021(11)
C17A 0.0358(11) 0.0248(13) 0.0306(12) 0.0011(10) -0.0149(9) -0.0049(10)
C18A 0.0489(14) 0.0261(14) 0.0338(13) -0.0025(10) -0.0173(11) -0.0092(11)
C19A 0.0470(13) 0.0266(14) 0.0344(13) 0.0016(10) -0.0163(10) -0.0176(11)
C20A 0.0380(12) 0.0276(13) 0.0280(12) 0.0041(10) -0.0105(9) -0.0135(10)
C21A 0.0347(11) 0.0215(12) 0.0270(11) 0.0040(9) -0.0120(9) -0.0094(10)
C22A 0.0319(11) 0.0225(13) 0.0278(11) 0.0014(9) -0.0111(9) -0.0072(10)
B3A 0.0268(12) 0.0259(15) 0.0313(13) 0.0002(11) -0.0084(10) -0.0131(11)
B4A 0.0347(13) 0.0267(15) 0.0293(13) -0.0026(11) -0.0066(10) -0.0123(12)
B5A 0.0490(15) 0.0341(17) 0.0267(13) 0.0007(11) -0.0122(11) -0.0205(13)
B6A 0.0440(15) 0.0282(16) 0.0351(14) 0.0050(12) -0.0211(12) -0.0157(13)
B7A 0.0344(13) 0.0275(15) 0.0289(13) 0.0021(11) -0.0091(10) -0.0151(12)
B8A 0.0347(13) 0.0304(16) 0.0296(13) -0.0016(11) -0.0038(10) -0.0143(12)
B9A 0.0491(15) 0.0311(16) 0.0274(13) -0.0013(11) -0.0046(11) -0.0181(13)
B10A 0.0563(17) 0.0338(17) 0.0269(13) 0.0024(12) -0.0136(12) -0.0215(14)
B11A 0.0469(15) 0.0300(16) 0.0272(13) 0.0036(11) -0.0136(11) -0.0167(13)
B12A 0.0495(16) 0.0316(16) 0.0278(13) 0.0010(11) -0.0067(11) -0.0207(13)

loop_
_atom_type_symbol
_atom_type_description
_atom_type_scat_dispersion_real
_atom_type_scat_dispersion_imag
_atom_type_scat_source
C C 0.0137 0.0067 'International Tables Vol C Tables 4.2.6.8 and 6.1.1.4'
H H 0.0000 0.0000 'International Tables Vol C Tables 4.2.6.8 and 6.1.1.4'
B B 0.0070 0.0029 'International Tables Vol C Tables 4.2.6.8 and 6.1.1.4'

loop_
_geom_angle_atom_site_label_1
_geom_angle_atom_site_label_2
_geom_angle_atom_site_label_3
_geom_angle
_geom_angle_site_symmetry_1
_geom_angle_site_symmetry_3
_geom_angle_publ_flag
C2 C1 B3 61.28(13) . . ?
C2 C1 B4 110.92(16) . . ?
C2 C1 B5 110.72(16) . . ?
C2 C1 B6 61.33(13) . . ?
C3 C1 C2 130.54(17) . . ?
C3 C1 B3 113.78(17) . . ?
C3 C1 B4 106.04(16) . . ?
C3 C1 B5 114.77(17) . . ?
C3 C1 B6 127.03(19) . . ?
B4 C1 B3 61.65(14) . . ?
B5 C1 B3 113.55(17) . . ?
B5 C1 B4 63.35(14) . . ?
B5 C1 B6 62.74(14) . . ?
B6 C1 B3 114.20(16) . . ?
B6 C1 B4 115.51(17) . . ?
C1 C2 B3 61.51(13) . . ?
C1 C2 B6 61.17(13) . . ?
C1 C2 B7 111.35(16) . . ?
C1 C2 B11 110.48(16) . . ?
C13 C2 C1 129.91(16) . . ?
C13 C2 B3 111.82(17) . . ?
C13 C2 B6 128.72(19) . . ?
C13 C2 B7 105.28(17) . . ?
C13 C2 B11 116.22(16) . . ?
B3 C2 B7 62.17(13) . . ?
B6 C2 B3 114.27(16) . . ?
B6 C2 B7 115.18(17) . . ?
B11 C2 B3 113.51(16) . . ?
B11 C2 B6 62.61(14) . . ?
B11 C2 B7 62.85(14) . . ?
C4 C3 C1 130.89(19) . . ?
C4 C3 C12 120.82(18) . . ?
C12 C3 C1 108.16(18) . . ?
C3 C4 H4 120.5 . . ?
C3 C4 C5 118.9(2) . . ?
C5 C4 H4 120.5 . . ?
C4 C5 H5 119.3 . . ?
C6 C5 C4 121.4(2) . . ?
C6 C5 H5 119.3 . . ?
C5 C6 H6 119.5 . . ?
C5 C6 C7 120.9(2) . . ?
C7 C6 H6 119.5 . . ?
C8 C7 C6 125.0(2) . . ?
C12 C7 C6 117.7(2) . . ?
C12 C7 C8 117.3(2) . . ?
C7 C8 H8 119.9 . . ?
C9 C8 C7 120.1(2) . . ?
C9 C8 H8 119.9 . . ?
C8 C9 H9 119.1 . . ?
C8 C9 C10 121.7(2) . . ?
C10 C9 H9 119.1 . . ?
C9 C10 H10 119.8 . . ?
C11 C10 C9 120.4(2) . . ?
C11 C10 H10 119.8 . . ?
C10 C11 C12 117.5(2) . . ?
C10 C11 B4 134.4(2) . . ?
C12 C11 B4 108.03(18) . . ?
C7 C12 C3 120.2(2) . . ?
C7 C12 C11 122.76(19) . . ?
C11 C12 C3 117.07(18) . . ?
C14 C13 C2 130.6(2) . . ?
C14 C13 C22 120.4(2) . . ?
C22 C13 C2 108.94(18) . . ?
C13 C14 H14 120.8 . . ?
C13 C14 C15 118.3(2) . . ?
C15 C14 H14 120.8 . . ?
C14 C15 H15 118.9 . . ?
C16 C15 C14 122.2(2) . . ?
C16 C15 H15 118.9 . . ?
C15 C16 H16 119.7 . . ?
C15 C16 C17 120.6(2) . . ?
C17 C16 H16 119.7 . . ?
C18 C17 C16 124.9(2) . . ?
C22 C17 C16 117.5(2) . . ?
C22 C17 C18 117.6(2) . . ?
C17 C18 H18 119.8 . . ?
C19 C18 C17 120.3(2) . . ?
C19 C18 H18 119.8 . . ?
C18 C19 H19 119.1 . . ?
C18 C19 C20 121.8(2) . . ?
C20 C19 H19 119.1 . . ?
C19 C20 H20 119.8 . . ?
C21 C20 C19 120.3(2) . . ?
C21 C20 H20 119.8 . . ?
C20 C21 C22 117.7(2) . . ?
C20 C21 B7 134.3(2) . . ?
C22 C21 B7 108.03(19) . . ?
C13 C22 C21 116.68(19) . . ?
C17 C22 C13 121.0(2) . . ?
C17 C22 C21 122.4(2) . . ?
C1 B3 H3 124.2 . . ?
C1 B3 B4 59.08(13) . . ?
C1 B3 B7 105.41(16) . . ?
C1 B3 B8 105.99(17) . . ?
C2 B3 C1 57.21(12) . . ?
C2 B3 H3 124.1 . . ?
C2 B3 B4 105.58(17) . . ?
C2 B3 B7 59.05(13) . . ?
C2 B3 B8 106.10(17) . . ?
B4 B3 H3 121.4 . . ?
B4 B3 B7 109.35(17) . . ?
B7 B3 H3 121.4 . . ?
B8 B3 H3 121.9 . . ?
B8 B3 B4 60.76(14) . . ?
B8 B3 B7 60.81(14) . . ?
C1 B4 B3 59.27(13) . . ?
C1 B4 B5 57.79(13) . . ?
C1 B4 B8 105.08(17) . . ?
C1 B4 B9 104.08(17) . . ?
C11 B4 C1 100.59(17) . . ?
C11 B4 B3 108.87(18) . . ?
C11 B4 B5 115.10(19) . . ?
C11 B4 B8 136.9(2) . . ?
C11 B4 B9 143.0(2) . . ?
B3 B4 B5 107.10(17) . . ?
B3 B4 B8 59.40(14) . . ?
B3 B4 B9 107.31(18) . . ?
B8 B4 B5 107.82(18) . . ?
B9 B4 B5 59.55(15) . . ?
B9 B4 B8 60.44(15) . . ?
C1 B5 B4 58.86(13) . . ?
C1 B5 H5A 124.6 . . ?
C1 B5 B6 58.95(13) . . ?
C1 B5 B9 105.05(18) . . ?
C1 B5 B10 105.60(17) . . ?
B4 B5 H5A 121.3 . . ?
B6 B5 B4 108.69(17) . . ?
B6 B5 H5A 120.8 . . ?
B9 B5 B4 59.74(15) . . ?
B9 B5 H5A 121.8 . . ?
B9 B5 B6 109.30(18) . . ?
B10 B5 B4 109.01(19) . . ?
B10 B5 H5A 121.4 . . ?
B10 B5 B6 60.50(14) . . ?
B10 B5 B9 61.13(15) . . ?
C1 B6 C2 57.50(12) . . ?
C1 B6 B5 58.31(13) . . ?
C1 B6 H6A 124.5 . . ?
C1 B6 B10 104.18(18) . . ?
C1 B6 B11 104.30(18) . . ?
C2 B6 B5 104.21(17) . . ?
C2 B6 H6A 124.5 . . ?
C2 B6 B10 104.30(18) . . ?
C2 B6 B11 58.43(13) . . ?
B5 B6 H6A 123.0 . . ?
B5 B6 B10 59.31(14) . . ?
B5 B6 B11 106.47(19) . . ?
B10 B6 H6A 123.4 . . ?
B11 B6 H6A 122.8 . . ?
B11 B6 B10 59.44(14) . . ?
C2 B7 B3 58.78(12) . . ?
C2 B7 B8 104.49(17) . . ?
C2 B7 B11 58.05(13) . . ?
C2 B7 B12 104.00(18) . . ?
C21 B7 C2 101.05(17) . . ?
C21 B7 B3 110.73(18) . . ?
C21 B7 B8 138.1(2) . . ?
C21 B7 B11 113.82(18) . . ?
C21 B7 B12 141.66(19) . . ?
B3 B7 B8 59.00(13) . . ?
B3 B7 B11 106.86(17) . . ?
B11 B7 B8 107.81(19) . . ?
B12 B7 B3 107.01(18) . . ?
B12 B7 B8 60.62(15) . . ?
B12 B7 B11 59.48(15) . . ?
B3 B8 B4 59.84(14) . . ?
B3 B8 B7 60.18(13) . . ?
B3 B8 H8A 122.1 . . ?
B3 B8 B9 107.09(18) . . ?
B3 B8 B12 106.95(18) . . ?
B4 B8 B7 108.12(18) . . ?
B4 B8 H8A 121.8 . . ?
B4 B8 B9 59.72(14) . . ?
B4 B8 B12 107.24(19) . . ?
B7 B8 H8A 121.8 . . ?
B7 B8 B9 107.25(19) . . ?
B7 B8 B12 59.36(14) . . ?
B9 B8 H8A 122.3 . . ?
B9 B8 B12 59.49(15) . . ?
B12 B8 H8A 122.5 . . ?
B4 B9 B8 59.84(14) . . ?
B4 B9 H9A 121.4 . . ?
B4 B9 B10 108.12(17) . . ?
B4 B9 B12 108.12(18) . . ?
B5 B9 B4 60.71(14) . . ?
B5 B9 B8 108.26(18) . . ?
B5 B9 H9A 122.1 . . ?
B5 B9 B10 59.04(14) . . ?
B5 B9 B12 107.25(18) . . ?
B8 B9 H9A 121.3 . . ?
B8 B9 B10 108.58(19) . . ?
B10 B9 H9A 121.8 . . ?
B12 B9 B8 60.48(15) . . ?
B12 B9 H9A 121.8 . . ?
B12 B9 B10 60.08(15) . . ?
B5 B10 B6 60.18(13) . . ?
B5 B10 B9 59.84(14) . . ?
B5 B10 H10A 121.9 . . ?
B5 B10 B11 107.70(17) . . ?
B5 B10 B12 107.43(18) . . ?
B6 B10 B9 108.03(17) . . ?
B6 B10 H10A 121.4 . . ?
B6 B10 B12 107.97(18) . . ?
B9 B10 H10A 122.1 . . ?
B11 B10 B6 60.13(14) . . ?
B11 B10 B9 107.19(19) . . ?
B11 B10 H10A 122.1 . . ?
B11 B10 B12 59.64(15) . . ?
B12 B10 B9 59.51(15) . . ?
B12 B10 H10A 122.1 . . ?
C2 B11 B6 58.96(13) . . ?
C2 B11 B7 59.10(13) . . ?
C2 B11 B10 105.48(17) . . ?
C2 B11 H11 124.6 . . ?
C2 B11 B12 105.18(17) . . ?
B6 B11 B7 109.06(16) . . ?
B6 B11 H11 120.8 . . ?
B7 B11 H11 120.9 . . ?
B10 B11 B6 60.43(14) . . ?
B10 B11 B7 109.17(18) . . ?
B10 B11 H11 121.6 . . ?
B10 B11 B12 60.96(16) . . ?
B12 B11 B6 109.26(18) . . ?
B12 B11 B7 59.95(15) . . ?
B12 B11 H11 121.8 . . ?
B7 B12 B8 60.02(14) . . ?
B7 B12 B9 108.20(18) . . ?
B7 B12 B10 108.42(18) . . ?
B7 B12 H12 121.3 . . ?
B8 B12 H12 121.5 . . ?
B9 B12 B8 60.03(15) . . ?
B9 B12 B10 60.41(15) . . ?
B9 B12 H12 121.7 . . ?
B10 B12 B8 108.49(18) . . ?
B10 B12 H12 121.5 . . ?
B11 B12 B7 60.57(14) . . ?
B11 B12 B8 108.19(17) . . ?
B11 B12 B9 107.72(19) . . ?
B11 B12 B10 59.40(15) . . ?
B11 B12 H12 121.9 . . ?
C2A C1A B3A 61.02(13) . . ?
C2A C1A B4A 110.98(16) . . ?
C2A C1A B5A 110.53(18) . . ?
C2A C1A B6A 61.44(14) . . ?
C3A C1A C2A 130.55(18) . . ?
C3A C1A B3A 113.55(17) . . ?
C3A C1A B4A 105.60(18) . . ?
C3A C1A B5A 115.20(18) . . ?
C3A C1A B6A 127.69(18) . . ?
B4A C1A B3A 61.78(13) . . ?
B5A C1A B3A 113.27(17) . . ?
B5A C1A B4A 63.30(15) . . ?
B5A C1A B6A 62.43(16) . . ?
B6A C1A B3A 113.87(17) . . ?
B6A C1A B4A 115.32(18) . . ?
C1A C2A B3A 61.64(13) . . ?
C1A C2A B6A 61.09(14) . . ?
C1A C2A B7A 110.59(17) . . ?
C1A C2A B11A 110.00(17) . . ?
C13A C2A C1A 130.58(19) . . ?
C13A C2A B3A 111.90(17) . . ?
C13A C2A B6A 129.24(19) . . ?
C13A C2A B7A 105.47(17) . . ?
C13A C2A B11A 116.14(19) . . ?
B3A C2A B6A 114.10(17) . . ?
B3A C2A B7A 61.57(14) . . ?
B6A C2A B7A 114.39(17) . . ?
B11A C2A B3A 113.18(17) . . ?
B11A C2A B6A 62.12(14) . . ?
B11A C2A B7A 62.87(14) . . ?
C4A C3A C1A 130.9(2) . . ?
C4A C3A C12A 120.6(2) . . ?
C12A C3A C1A 108.38(18) . . ?
C3A C4A H4A 120.6 . . ?
C3A C4A C5A 118.8(2) . . ?
C5A C4A H4A 120.6 . . ?
C4A C5A H5AA 119.1 . . ?
C6A C5A C4A 121.7(2) . . ?
C6A C5A H5AA 119.1 . . ?
C5A C6A H6AA 119.7 . . ?
C5A C6A C7A 120.5(2) . . ?
C7A C6A H6AA 119.7 . . ?
C6A C7A C8A 125.3(2) . . ?
C12A C7A C6A 117.8(2) . . ?
C12A C7A C8A 116.8(2) . . ?
C7A C8A H8AA 119.6 . . ?
C9A C8A C7A 120.7(2) . . ?
C9A C8A H8AA 119.6 . . ?
C8A C9A H9AA 119.3 . . ?
C8A C9A C10A 121.4(2) . . ?
C10A C9A H9AA 119.3 . . ?
C9A C10A H10B 119.9 . . ?
C11A C10A C9A 120.2(2) . . ?
C11A C10A H10B 119.9 . . ?
C10A C11A C12A 118.1(2) . . ?
C10A C11A B4A 133.9(2) . . ?
C12A C11A B4A 108.0(2) . . ?
C3A C12A C11A 116.9(2) . . ?
C7A C12A C3A 120.5(2) . . ?
C7A C12A C11A 122.7(2) . . ?
C14A C13A C2A 131.2(2) . . ?
C14A C13A C22A 120.1(2) . . ?
C22A C13A C2A 108.70(18) . . ?
C13A C14A H14A 120.5 . . ?
C13A C14A C15A 119.0(2) . . ?
C15A C14A H14A 120.5 . . ?
C14A C15A H15A 119.3 . . ?
C16A C15A C14A 121.4(2) . . ?
C16A C15A H15A 119.3 . . ?
C15A C16A H16A 119.4 . . ?
C15A C16A C17A 121.2(2) . . ?
C17A C16A H16A 119.4 . . ?
C18A C17A C16A 125.4(2) . . ?
C22A C17A C16A 117.0(2) . . ?
C22A C17A C18A 117.5(2) . . ?
C17A C18A H18A 119.6 . . ?
C19A C18A C17A 120.7(2) . . ?
C19A C18A H18A 119.6 . . ?
C18A C19A H19A 119.3 . . ?
C18A C19A C20A 121.3(2) . . ?
C20A C19A H19A 119.3 . . ?
C19A C20A H20A 120.0 . . ?
C21A C20A C19A 120.1(2) . . ?
C21A C20A H20A 120.0 . . ?
C20A C21A C22A 118.3(2) . . ?
C20A C21A B7A 133.4(2) . . ?
C22A C21A B7A 108.16(18) . . ?
C13A C22A C21A 116.8(2) . . ?
C17A C22A C13A 121.2(2) . . ?
C17A C22A C21A 121.94(19) . . ?
C1A B3A H3A 124.2 . . ?
C1A B3A B4A 58.91(13) . . ?
C1A B3A B7A 105.56(17) . . ?
C1A B3A B8A 106.08(17) . . ?
C2A B3A C1A 57.34(13) . . ?
C2A B3A H3A 123.7 . . ?
C2A B3A B4A 105.70(17) . . ?
C2A B3A B7A 59.53(14) . . ?
C2A B3A B8A 106.48(18) . . ?
B4A B3A H3A 121.5 . . ?
B7A B3A H3A 121.5 . . ?
B7A B3A B4A 109.00(18) . . ?
B8A B3A H3A 121.9 . . ?
B8A B3A B4A 60.88(14) . . ?
B8A B3A B7A 60.39(15) . . ?
C1A B4A B3A 59.31(13) . . ?
C1A B4A B5A 57.74(14) . . ?
C1A B4A B8A 105.10(18) . . ?
C1A B4A B9A 104.16(19) . . ?
C11A B4A C1A 101.04(17) . . ?
C11A B4A B3A 110.74(18) . . ?
C11A B4A B5A 114.23(18) . . ?
C11A B4A B8A 137.9(2) . . ?
C11A B4A B9A 141.6(2) . . ?
B3A B4A B5A 106.79(18) . . ?
B3A B4A B8A 59.22(13) . . ?
B3A B4A B9A 106.92(18) . . ?
B8A B4A B5A 107.54(19) . . ?
B9A B4A B5A 59.57(15) . . ?
B9A B4A B8A 60.21(14) . . ?
C1A B5A B4A 58.96(13) . . ?
C1A B5A H5AB 124.4 . . ?
C1A B5A B6A 59.29(14) . . ?
C1A B5A B9A 105.42(17) . . ?
C1A B5A B10A 105.87(19) . . ?
B4A B5A H5AB 121.1 . . ?
B6A B5A B4A 109.15(18) . . ?
B6A B5A H5AB 120.6 . . ?
B6A B5A B9A 109.57(19) . . ?
B9A B5A B4A 59.97(15) . . ?
B9A B5A H5AB 121.7 . . ?
B10A B5A B4A 109.19(19) . . ?
B10A B5A H5AB 121.4 . . ?
B10A B5A B6A 60.55(16) . . ?
B10A B5A B9A 61.06(16) . . ?
C1A B6A C2A 57.47(13) . . ?
C1A B6A B5A 58.28(14) . . ?
C1A B6A H6AB 124.5 . . ?
C1A B6A B10A 104.20(19) . . ?
C1A B6A B11A 104.44(17) . . ?
C2A B6A B5A 104.13(18) . . ?
C2A B6A H6AB 124.5 . . ?
C2A B6A B10A 104.20(18) . . ?
C2A B6A B11A 58.69(13) . . ?
B5A B6A H6AB 123.0 . . ?
B5A B6A B10A 59.39(16) . . ?
B5A B6A B11A 106.3(2) . . ?
B10A B6A H6AB 123.6 . . ?
B11A B6A H6AB 122.8 . . ?
B11A B6A B10A 59.09(15) . . ?
C2A B7A B3A 58.90(13) . . ?
C2A B7A B8A 105.41(17) . . ?
C2A B7A B11A 58.14(13) . . ?
C2A B7A B12A 105.01(17) . . ?
C21A B7A C2A 100.78(17) . . ?
C21A B7A B3A 111.65(18) . . ?
C21A B7A B8A 138.7(2) . . ?
C21A B7A B11A 112.4(2) . . ?
C21A B7A B12A 139.8(2) . . ?
B3A B7A B8A 59.64(14) . . ?
B3A B7A B11A 107.15(17) . . ?
B3A B7A B12A 108.01(19) . . ?
B8A B7A B11A 108.44(19) . . ?
B12A B7A B8A 60.91(16) . . ?
B12A B7A B11A 59.97(15) . . ?
B3A B8A B4A 59.90(14) . . ?
B3A B8A B7A 59.97(14) . . ?
B3A B8A H8AB 122.1 . . ?
B3A B8A B9A 107.16(17) . . ?
B3A B8A B12A 107.10(19) . . ?
B4A B8A H8AB 121.7 . . ?
B4A B8A B9A 59.83(14) . . ?
B4A B8A B12A 107.42(18) . . ?
B7A B8A B4A 107.89(17) . . ?
B7A B8A H8AB 122.0 . . ?
B7A B8A B9A 107.00(19) . . ?
B7A B8A B12A 59.43(15) . . ?
B9A B8A H8AB 122.4 . . ?
B9A B8A B12A 59.42(15) . . ?
B12A B8A H8AB 122.4 . . ?
B4A B9A B8A 59.96(14) . . ?
B4A B9A H9AB 121.5 . . ?
B4A B9A B10A 107.85(19) . . ?
B5A B9A B4A 60.46(14) . . ?
B5A B9A B8A 108.03(18) . . ?
B5A B9A H9AB 122.2 . . ?
B5A B9A B10A 58.90(16) . . ?
B8A B9A H9AB 121.4 . . ?
B8A B9A B10A 108.41(19) . . ?
B10A B9A H9AB 121.9 . . ?
B12A B9A B4A 108.24(18) . . ?
B12A B9A B5A 107.4(2) . . ?
B12A B9A B8A 60.32(15) . . ?
B12A B9A H9AB 121.6 . . ?
B12A B9A B10A 60.34(15) . . ?
B5A B10A B6A 60.07(16) . . ?
B5A B10A B9A 60.04(16) . . ?
B5A B10A H10C 122.0 . . ?
B5A B10A B12A 107.5(2) . . ?
B6A B10A B9A 108.38(19) . . ?
B6A B10A H10C 121.2 . . ?
B6A B10A B12A 108.60(18) . . ?
B9A B10A H10C 121.9 . . ?
B11A B10A B5A 107.81(19) . . ?
B11A B10A B6A 60.29(15) . . ?
B11A B10A B9A 107.66(19) . . ?
B11A B10A H10C 121.7 . . ?
B11A B10A B12A 60.26(15) . . ?
B12A B10A B9A 59.31(16) . . ?
B12A B10A H10C 121.8 . . ?
C2A B11A B6A 59.19(14) . . ?
C2A B11A B7A 58.99(13) . . ?
C2A B11A B10A 105.77(19) . . ?
C2A B11A H11A 124.4 . . ?
C2A B11A B12A 105.10(19) . . ?
B6A B11A B7A 108.80(19) . . ?
B6A B11A H11A 120.5 . . ?
B6A B11A B12A 109.5(2) . . ?
B7A B11A H11A 121.6 . . ?
B10A B11A B6A 60.62(15) . . ?
B10A B11A B7A 108.5(2) . . ?
B10A B11A H11A 121.5 . . ?
B10A B11A B12A 61.13(16) . . ?
B12A B11A B7A 59.24(15) . . ?
B12A B11A H11A 121.9 . . ?
B7A B12A B8A 59.66(15) . . ?
B7A B12A B9A 107.83(19) . . ?
B7A B12A B10A 107.71(18) . . ?
B7A B12A B11A 60.79(15) . . ?
B7A B12A H12A 121.6 . . ?
B8A B12A B10A 108.36(19) . . ?
B8A B12A H12A 121.5 . . ?
B9A B12A B8A 60.25(15) . . ?
B9A B12A B10A 60.35(16) . . ?
B9A B12A B11A 107.17(18) . . ?
B9A B12A H12A 121.8 . . ?
B10A B12A H12A 122.0 . . ?
B11A B12A B8A 108.10(18) . . ?
B11A B12A B10A 58.61(15) . . ?
B11A B12A H12A 122.2 . . ?

loop_
_geom_bond_atom_site_label_1
_geom_bond_atom_site_label_2
_geom_bond_distance
_geom_bond_site_symmetry_2
_geom_bond_publ_flag
C1 C2 1.653(3) . ?
C1 C3 1.497(3) . ?
C1 B3 1.728(3) . ?
C1 B4 1.725(3) . ?
C1 B5 1.705(3) . ?
C1 B6 1.717(3) . ?
C2 C13 1.494(3) . ?
C2 B3 1.724(3) . ?
C2 B6 1.720(3) . ?
C2 B7 1.729(3) . ?
C2 B11 1.710(3) . ?
C3 C4 1.366(3) . ?
C3 C12 1.429(3) . ?
C4 H4 0.9500 . ?
C4 C5 1.408(3) . ?
C5 H5 0.9500 . ?
C5 C6 1.375(3) . ?
C6 H6 0.9500 . ?
C6 C7 1.418(3) . ?
C7 C8 1.417(3) . ?
C7 C12 1.409(3) . ?
C8 H8 0.9500 . ?
C8 C9 1.372(4) . ?
C9 H9 0.9500 . ?
C9 C10 1.414(3) . ?
C10 H10 0.9500 . ?
C10 C11 1.378(3) . ?
C11 C12 1.425(3) . ?
C11 B4 1.586(3) . ?
C13 C14 1.379(3) . ?
C13 C22 1.419(3) . ?
C14 H14 0.9500 . ?
C14 C15 1.410(3) . ?
C15 H15 0.9500 . ?
C15 C16 1.365(3) . ?
C16 H16 0.9500 . ?
C16 C17 1.420(3) . ?
C17 C18 1.412(3) . ?
C17 C22 1.407(3) . ?
C18 H18 0.9500 . ?
C18 C19 1.369(4) . ?
C19 H19 0.9500 . ?
C19 C20 1.411(4) . ?
C20 H20 0.9500 . ?
C20 C21 1.377(3) . ?
C21 C22 1.432(3) . ?
C21 B7 1.572(3) . ?
B3 H3 1.1200 . ?
B3 B4 1.769(3) . ?
B3 B7 1.783(3) . ?
B3 B8 1.762(3) . ?
B4 B5 1.801(4) . ?
B4 B8 1.786(4) . ?
B4 B9 1.784(4) . ?
B5 H5A 1.1200 . ?
B5 B6 1.781(3) . ?
B5 B9 1.780(4) . ?
B5 B10 1.766(3) . ?
B6 H6A 1.1200 . ?
B6 B10 1.787(4) . ?
B6 B11 1.782(4) . ?
B7 B8 1.794(4) . ?
B7 B11 1.793(4) . ?
B7 B12 1.782(4) . ?
B8 H8A 1.1200 . ?
B8 B9 1.797(4) . ?
B8 B12 1.805(4) . ?
B9 H9A 1.1200 . ?
B9 B10 1.803(4) . ?
B9 B12 1.787(4) . ?
B10 H10A 1.1200 . ?
B10 B11 1.769(4) . ?
B10 B12 1.797(4) . ?
B11 H11 1.1200 . ?
B11 B12 1.774(4) . ?
B12 H12 1.1200 . ?
C1A C2A 1.658(3) . ?
C1A C3A 1.502(3) . ?
C1A B3A 1.733(3) . ?
C1A B4A 1.726(3) . ?
C1A B5A 1.703(3) . ?
C1A B6A 1.721(3) . ?
C2A C13A 1.497(3) . ?
C2A B3A 1.723(3) . ?
C2A B6A 1.727(3) . ?
C2A B7A 1.734(3) . ?
C2A B11A 1.718(3) . ?
C3A C4A 1.362(3) . ?
C3A C12A 1.428(3) . ?
C4A H4A 0.9500 . ?
C4A C5A 1.420(3) . ?
C5A H5AA 0.9500 . ?
C5A C6A 1.370(4) . ?
C6A H6AA 0.9500 . ?
C6A C7A 1.418(3) . ?
C7A C8A 1.423(4) . ?
C7A C12A 1.411(3) . ?
C8A H8AA 0.9500 . ?
C8A C9A 1.370(3) . ?
C9A H9AA 0.9500 . ?
C9A C10A 1.422(3) . ?
C10A H10B 0.9500 . ?
C10A C11A 1.371(3) . ?
C11A C12A 1.429(3) . ?
C11A B4A 1.579(4) . ?
C13A C14A 1.369(3) . ?
C13A C22A 1.423(3) . ?
C14A H14A 0.9500 . ?
C14A C15A 1.419(3) . ?
C15A H15A 0.9500 . ?
C15A C16A 1.363(4) . ?
C16A H16A 0.9500 . ?
C16A C17A 1.421(3) . ?
C17A C18A 1.412(3) . ?
C17A C22A 1.408(3) . ?
C18A H18A 0.9500 . ?
C18A C19A 1.367(3) . ?
C19A H19A 0.9500 . ?
C19A C20A 1.421(3) . ?
C20A H20A 0.9500 . ?
C20A C21A 1.371(3) . ?
C21A C22A 1.431(3) . ?
C21A B7A 1.578(3) . ?
B3A H3A 1.1200 . ?
B3A B4A 1.776(3) . ?
B3A B7A 1.769(4) . ?
B3A B8A 1.763(3) . ?
B4A B5A 1.799(4) . ?
B4A B8A 1.793(3) . ?
B4A B9A 1.791(4) . ?
B5A H5AB 1.1200 . ?
B5A B6A 1.775(4) . ?
B5A B9A 1.783(4) . ?
B5A B10A 1.762(4) . ?
B6A H6AB 1.1200 . ?
B6A B10A 1.783(4) . ?
B6A B11A 1.778(4) . ?
B7A B8A 1.777(4) . ?
B7A B11A 1.800(4) . ?
B7A B12A 1.773(4) . ?
B8A H8AB 1.1200 . ?
B8A B9A 1.798(4) . ?
B8A B12A 1.799(4) . ?
B9A H9AB 1.1200 . ?
B9A B10A 1.801(4) . ?
B9A B12A 1.783(4) . ?
B10A H10C 1.1200 . ?
B10A B11A 1.756(4) . ?
B10A B12A 1.801(4) . ?
B11A H11A 1.1200 . ?
B11A B12A 1.786(4) . ?
B12A H12A 1.1200 . ?

loop_
_geom_torsion_atom_site_label_1
_geom_torsion_atom_site_label_2
_geom_torsion_atom_site_label_3
_geom_torsion_atom_site_label_4
_geom_torsion
_geom_torsion_site_symmetry_1
_geom_torsion_site_symmetry_2
_geom_torsion_site_symmetry_3
_geom_torsion_site_symmetry_4
_geom_torsion_publ_flag
C1 C2 C13 C14 -45.3(3) . . . . ?
C1 C2 C13 C22 137.0(2) . . . . ?
C1 C2 B3 B4 35.49(15) . . . . ?
C1 C2 B3 B7 139.02(17) . . . . ?
C1 C2 B3 B8 98.93(18) . . . . ?
C1 C2 B6 B5 -36.50(15) . . . . ?
C1 C2 B6 B10 -97.90(17) . . . . ?
C1 C2 B6 B11 -137.32(17) . . . . ?
C1 C2 B7 C21 -145.89(17) . . . . ?
C1 C2 B7 B3 -38.23(16) . . . . ?
C1 C2 B7 B8 0.6(2) . . . . ?
C1 C2 B7 B11 102.81(18) . . . . ?
C1 C2 B7 B12 63.4(2) . . . . ?
C1 C2 B11 B6 39.35(16) . . . . ?
C1 C2 B11 B7 -104.19(18) . . . . ?
C1 C2 B11 B10 -0.8(2) . . . . ?
C1 C2 B11 B12 -64.3(2) . . . . ?
C1 C3 C4 C5 175.7(2) . . . . ?
C1 C3 C12 C7 -178.80(19) . . . . ?
C1 C3 C12 C11 0.5(3) . . . . ?
C1 B3 B4 C11 -91.30(19) . . . . ?
C1 B3 B4 B5 33.74(15) . . . . ?
C1 B3 B4 B8 134.69(18) . . . . ?
C1 B3 B4 B9 96.38(18) . . . . ?
C1 B3 B7 C2 34.88(14) . . . . ?
C1 B3 B7 C21 125.47(19) . . . . ?
C1 B3 B7 B8 -99.99(18) . . . . ?
C1 B3 B7 B11 1.0(2) . . . . ?
C1 B3 B7 B12 -61.5(2) . . . . ?
C1 B3 B8 B4 -39.38(16) . . . . ?
C1 B3 B8 B7 99.01(17) . . . . ?
C1 B3 B8 B9 -1.4(2) . . . . ?
C1 B3 B8 B12 61.1(2) . . . . ?
C1 B4 B5 B6 32.81(16) . . . . ?
C1 B4 B5 B9 134.73(18) . . . . ?
C1 B4 B5 B10 97.13(18) . . . . ?
C1 B4 B8 B3 39.26(16) . . . . ?
C1 B4 B8 B7 1.9(2) . . . . ?
C1 B4 B8 B9 -97.86(18) . . . . ?
C1 B4 B8 B12 -60.7(2) . . . . ?
C1 B4 B9 B5 -38.30(16) . . . . ?
C1 B4 B9 B8 99.56(18) . . . . ?
C1 B4 B9 B10 -1.8(2) . . . . ?
C1 B4 B9 B12 61.7(2) . . . . ?
C1 B5 B6 C2 36.13(15) . . . . ?
C1 B5 B6 B10 134.53(19) . . . . ?
C1 B5 B6 B11 96.90(18) . . . . ?
C1 B5 B9 B4 39.03(16) . . . . ?
C1 B5 B9 B8 1.4(2) . . . . ?
C1 B5 B9 B10 -99.78(18) . . . . ?
C1 B5 B9 B12 -62.5(2) . . . . ?
C1 B5 B10 B6 -39.36(17) . . . . ?
C1 B5 B10 B9 98.85(19) . . . . ?
C1 B5 B10 B11 -1.1(2) . . . . ?
C1 B5 B10 B12 61.8(2) . . . . ?
C1 B6 B10 B5 38.73(16) . . . . ?
C1 B6 B10 B9 1.4(2) . . . . ?
C1 B6 B10 B11 -98.43(18) . . . . ?
C1 B6 B10 B12 -61.5(2) . . . . ?
C1 B6 B11 C2 -36.16(14) . . . . ?
C1 B6 B11 B7 -3.5(2) . . . . ?
C1 B6 B11 B10 98.23(18) . . . . ?
C1 B6 B11 B12 60.4(2) . . . . ?
C2 C1 C3 C4 48.7(4) . . . . ?
C2 C1 C3 C12 -135.6(2) . . . . ?
C2 C1 B3 B4 -139.31(17) . . . . ?
C2 C1 B3 B7 -35.69(15) . . . . ?
C2 C1 B3 B8 -99.13(17) . . . . ?
C2 C1 B4 C11 143.50(17) . . . . ?
C2 C1 B4 B3 37.74(16) . . . . ?
C2 C1 B4 B5 -103.41(18) . . . . ?
C2 C1 B4 B8 -1.6(2) . . . . ?
C2 C1 B4 B9 -64.3(2) . . . . ?
C2 C1 B5 B4 103.73(18) . . . . ?
C2 C1 B5 B6 -39.47(17) . . . . ?
C2 C1 B5 B9 64.3(2) . . . . ?
C2 C1 B5 B10 0.6(2) . . . . ?
C2 C1 B6 B5 137.34(18) . . . . ?
C2 C1 B6 B10 98.11(18) . . . . ?
C2 C1 B6 B11 36.59(15) . . . . ?
C2 C13 C14 C15 -178.7(2) . . . . ?
C2 C13 C22 C17 179.46(18) . . . . ?
C2 C13 C22 C21 -0.8(2) . . . . ?
C2 B3 B4 C1 -34.68(14) . . . . ?
C2 B3 B4 C11 -125.98(18) . . . . ?
C2 B3 B4 B5 -0.9(2) . . . . ?
C2 B3 B4 B8 100.02(18) . . . . ?
C2 B3 B4 B9 61.7(2) . . . . ?
C2 B3 B7 C21 90.59(19) . . . . ?
C2 B3 B7 B8 -134.87(19) . . . . ?
C2 B3 B7 B11 -33.88(16) . . . . ?
C2 B3 B7 B12 -96.34(19) . . . . ?
C2 B3 B8 B4 -99.14(18) . . . . ?
C2 B3 B8 B7 39.25(16) . . . . ?
C2 B3 B8 B9 -61.2(2) . . . . ?
C2 B3 B8 B12 1.3(2) . . . . ?
C2 B6 B10 B5 98.24(18) . . . . ?
C2 B6 B10 B9 60.9(2) . . . . ?
C2 B6 B10 B11 -38.93(15) . . . . ?
C2 B6 B10 B12 -2.0(2) . . . . ?
C2 B6 B11 B7 32.65(16) . . . . ?
C2 B6 B11 B10 134.39(18) . . . . ?
C2 B6 B11 B12 96.51(19) . . . . ?
C2 B7 B8 B3 -38.76(16) . . . . ?
C2 B7 B8 B4 -1.6(2) . . . . ?
C2 B7 B8 B9 61.4(2) . . . . ?
C2 B7 B8 B12 98.12(19) . . . . ?
C2 B7 B11 B6 -32.60(16) . . . . ?
C2 B7 B11 B10 -96.96(18) . . . . ?
C2 B7 B11 B12 -134.33(18) . . . . ?
C2 B7 B12 B8 -98.95(17) . . . . ?
C2 B7 B12 B9 -61.8(2) . . . . ?
C2 B7 B12 B10 2.2(2) . . . . ?
C2 B7 B12 B11 38.73(15) . . . . ?
C2 B11 B12 B7 -39.49(16) . . . . ?
C2 B11 B12 B8 -1.6(2) . . . . ?
C2 B11 B12 B9 61.8(2) . . . . ?
C2 B11 B12 B10 99.54(18) . . . . ?
C3 C1 C2 C13 2.2(4) . . . . ?
C3 C1 C2 B3 97.8(2) . . . . ?
C3 C1 C2 B6 -115.8(3) . . . . ?
C3 C1 C2 B7 136.3(2) . . . . ?
C3 C1 C2 B11 -155.8(2) . . . . ?
C3 C1 B3 C2 -124.64(19) . . . . ?
C3 C1 B3 B4 96.05(19) . . . . ?
C3 C1 B3 B7 -160.33(17) . . . . ?
C3 C1 B3 B8 136.23(18) . . . . ?
C3 C1 B4 C11 -3.0(2) . . . . ?
C3 C1 B4 B3 -108.76(18) . . . . ?
C3 C1 B4 B5 110.09(19) . . . . ?
C3 C1 B4 B8 -148.08(17) . . . . ?
C3 C1 B4 B9 149.25(18) . . . . ?
C3 C1 B5 B4 -96.25(19) . . . . ?
C3 C1 B5 B6 120.6(2) . . . . ?
C3 C1 B5 B9 -135.70(19) . . . . ?
C3 C1 B5 B10 160.66(18) . . . . ?
C3 C1 B6 C2 121.0(2) . . . . ?
C3 C1 B6 B5 -101.6(2) . . . . ?
C3 C1 B6 B10 -140.9(2) . . . . ?
C3 C1 B6 B11 157.61(19) . . . . ?
C3 C4 C5 C6 1.3(3) . . . . ?
C4 C3 C12 C7 -2.6(3) . . . . ?
C4 C3 C12 C11 176.8(2) . . . . ?
C4 C5 C6 C7 -1.0(3) . . . . ?
C5 C6 C7 C8 178.5(2) . . . . ?
C5 C6 C7 C12 -1.1(3) . . . . ?
C6 C7 C8 C9 -179.4(2) . . . . ?
C6 C7 C12 C3 2.8(3) . . . . ?
C6 C7 C12 C11 -176.5(2) . . . . ?
C7 C8 C9 C10 -2.7(4) . . . . ?
C8 C7 C12 C3 -176.8(2) . . . . ?
C8 C7 C12 C11 3.9(3) . . . . ?
C8 C9 C10 C11 1.1(4) . . . . ?
C9 C10 C11 C12 2.9(3) . . . . ?
C9 C10 C11 B4 -179.9(2) . . . . ?
C10 C11 C12 C3 175.2(2) . . . . ?
C10 C11 C12 C7 -5.5(3) . . . . ?
C10 C11 B4 C1 -174.2(2) . . . . ?
C10 C11 B4 B3 -113.2(3) . . . . ?
C10 C11 B4 B5 126.6(3) . . . . ?
C10 C11 B4 B8 -48.2(4) . . . . ?
C10 C11 B4 B9 54.5(5) . . . . ?
C11 B4 B5 C1 86.84(19) . . . . ?
C11 B4 B5 B6 119.6(2) . . . . ?
C11 B4 B5 B9 -138.4(2) . . . . ?
C11 B4 B5 B10 -176.03(18) . . . . ?
C11 B4 B8 B3 -85.3(3) . . . . ?
C11 B4 B8 B7 -122.6(3) . . . . ?
C11 B4 B8 B9 137.6(3) . . . . ?
C11 B4 B8 B12 174.8(2) . . . . ?
C11 B4 B9 B5 92.1(3) . . . . ?
C11 B4 B9 B8 -130.0(4) . . . . ?
C11 B4 B9 B10 128.6(3) . . . . ?
C11 B4 B9 B12 -167.8(3) . . . . ?
C12 C3 C4 C5 0.4(3) . . . . ?
C12 C7 C8 C9 0.2(3) . . . . ?
C12 C11 B4 C1 3.3(2) . . . . ?
C12 C11 B4 B3 64.2(2) . . . . ?
C12 C11 B4 B5 -56.0(2) . . . . ?
C12 C11 B4 B8 129.3(3) . . . . ?
C12 C11 B4 B9 -128.0(3) . . . . ?
C13 C2 B3 C1 124.68(18) . . . . ?
C13 C2 B3 B4 160.18(17) . . . . ?
C13 C2 B3 B7 -96.30(19) . . . . ?
C13 C2 B3 B8 -136.39(18) . . . . ?
C13 C2 B6 C1 -119.8(2) . . . . ?
C13 C2 B6 B5 -156.33(19) . . . . ?
C13 C2 B6 B10 142.3(2) . . . . ?
C13 C2 B6 B11 102.9(2) . . . . ?
C13 C2 B7 C21 -0.7(2) . . . . ?
C13 C2 B7 B3 106.95(17) . . . . ?
C13 C2 B7 B8 145.81(17) . . . . ?
C13 C2 B7 B11 -112.00(17) . . . . ?
C13 C2 B7 B12 -151.43(17) . . . . ?
C13 C2 B11 B6 -122.0(2) . . . . ?
C13 C2 B11 B7 94.5(2) . . . . ?
C13 C2 B11 B10 -162.17(19) . . . . ?
C13 C2 B11 B12 134.4(2) . . . . ?
C13 C14 C15 C16 0.7(3) . . . . ?
C14 C13 C22 C17 1.5(3) . . . . ?
C14 C13 C22 C21 -178.77(18) . . . . ?
C14 C15 C16 C17 -0.5(3) . . . . ?
C15 C16 C17 C18 179.5(2) . . . . ?
C15 C16 C17 C22 0.7(3) . . . . ?
C16 C17 C18 C19 -179.3(2) . . . . ?
C16 C17 C22 C13 -1.2(3) . . . . ?
C16 C17 C22 C21 179.04(19) . . . . ?
C17 C18 C19 C20 0.6(4) . . . . ?
C18 C17 C22 C13 179.9(2) . . . . ?
C18 C17 C22 C21 0.2(3) . . . . ?
C18 C19 C20 C21 -0.3(4) . . . . ?
C19 C20 C21 C22 0.0(3) . . . . ?
C19 C20 C21 B7 -180.0(2) . . . . ?
C20 C21 C22 C13 -179.66(19) . . . . ?
C20 C21 C22 C17 0.1(3) . . . . ?
C20 C21 B7 C2 -179.8(2) . . . . ?
C20 C21 B7 B3 119.6(3) . . . . ?
C20 C21 B7 B8 53.3(4) . . . . ?
C20 C21 B7 B11 -120.0(3) . . . . ?
C20 C21 B7 B12 -49.7(5) . . . . ?
C21 B7 B8 B3 87.0(3) . . . . ?
C21 B7 B8 B4 124.2(3) . . . . ?
C21 B7 B8 B9 -172.8(2) . . . . ?
C21 B7 B8 B12 -136.1(3) . . . . ?
C21 B7 B11 C2 -88.37(19) . . . . ?
C21 B7 B11 B6 -121.0(2) . . . . ?
C21 B7 B11 B10 174.67(17) . . . . ?
C21 B7 B11 B12 137.3(2) . . . . ?
C21 B7 B12 B8 131.7(3) . . . . ?
C21 B7 B12 B9 168.9(3) . . . . ?
C21 B7 B12 B10 -127.1(3) . . . . ?
C21 B7 B12 B11 -90.6(3) . . . . ?
C22 C13 C14 C15 -1.2(3) . . . . ?
C22 C17 C18 C19 -0.5(3) . . . . ?
C22 C21 B7 C2 0.3(2) . . . . ?
C22 C21 B7 B3 -60.3(2) . . . . ?
C22 C21 B7 B8 -126.6(3) . . . . ?
C22 C21 B7 B11 60.1(2) . . . . ?
C22 C21 B7 B12 130.4(3) . . . . ?
B3 C1 C2 C13 -95.6(2) . . . . ?
B3 C1 C2 B6 146.35(17) . . . . ?
B3 C1 C2 B7 38.51(16) . . . . ?
B3 C1 C2 B11 106.37(18) . . . . ?
B3 C1 C3 C4 120.4(2) . . . . ?
B3 C1 C3 C12 -63.9(2) . . . . ?
B3 C1 B4 C11 105.76(18) . . . . ?
B3 C1 B4 B5 -141.15(17) . . . . ?
B3 C1 B4 B8 -39.32(16) . . . . ?
B3 C1 B4 B9 -101.99(18) . . . . ?
B3 C1 B5 B4 37.03(16) . . . . ?
B3 C1 B5 B6 -106.17(18) . . . . ?
B3 C1 B5 B9 -2.4(2) . . . . ?
B3 C1 B5 B10 -66.1(2) . . . . ?
B3 C1 B6 C2 -32.19(16) . . . . ?
B3 C1 B6 B5 105.14(19) . . . . ?
B3 C1 B6 B10 65.9(2) . . . . ?
B3 C1 B6 B11 4.4(2) . . . . ?
B3 C2 C13 C14 -115.7(2) . . . . ?
B3 C2 C13 C22 66.6(2) . . . . ?
B3 C2 B6 C1 32.29(16) . . . . ?
B3 C2 B6 B5 -4.2(2) . . . . ?
B3 C2 B6 B10 -65.6(2) . . . . ?
B3 C2 B6 B11 -105.02(18) . . . . ?
B3 C2 B7 C21 -107.66(18) . . . . ?
B3 C2 B7 B8 38.87(16) . . . . ?
B3 C2 B7 B11 141.05(18) . . . . ?
B3 C2 B7 B12 101.62(18) . . . . ?
B3 C2 B11 B6 106.22(19) . . . . ?
B3 C2 B11 B7 -37.32(17) . . . . ?
B3 C2 B11 B10 66.1(2) . . . . ?
B3 C2 B11 B12 2.6(2) . . . . ?
B3 B4 B5 C1 -34.34(15) . . . . ?
B3 B4 B5 B6 -1.5(2) . . . . ?
B3 B4 B5 B9 100.38(19) . . . . ?
B3 B4 B5 B10 62.8(2) . . . . ?
B3 B4 B8 B7 -37.32(16) . . . . ?
B3 B4 B8 B9 -137.12(19) . . . . ?
B3 B4 B8 B12 -99.94(19) . . . . ?
B3 B4 B9 B5 -100.02(19) . . . . ?
B3 B4 B9 B8 37.84(17) . . . . ?
B3 B4 B9 B10 -63.6(2) . . . . ?
B3 B4 B9 B12 0.0(2) . . . . ?
B3 B7 B8 B4 37.17(17) . . . . ?
B3 B7 B8 B9 100.18(19) . . . . ?
B3 B7 B8 B12 136.88(19) . . . . ?
B3 B7 B11 C2 34.18(15) . . . . ?
B3 B7 B11 B6 1.6(2) . . . . ?
B3 B7 B11 B10 -62.8(2) . . . . ?
B3 B7 B11 B12 -100.15(19) . . . . ?
B3 B7 B12 B8 -37.78(17) . . . . ?
B3 B7 B12 B9 -0.6(2) . . . . ?
B3 B7 B12 B10 63.4(2) . . . . ?
B3 B7 B12 B11 99.89(19) . . . . ?
B3 B8 B9 B4 -37.99(16) . . . . ?
B3 B8 B9 B5 0.0(2) . . . . ?
B3 B8 B9 B10 62.6(2) . . . . ?
B3 B8 B9 B12 99.95(19) . . . . ?
B3 B8 B12 B7 38.31(17) . . . . ?
B3 B8 B12 B9 -100.19(19) . . . . ?
B3 B8 B12 B10 -62.7(2) . . . . ?
B3 B8 B12 B11 0.2(2) . . . . ?
B4 C1 C2 C13 -133.5(2) . . . . ?
B4 C1 C2 B3 -37.90(16) . . . . ?
B4 C1 C2 B6 108.45(19) . . . . ?
B4 C1 C2 B7 0.6(2) . . . . ?
B4 C1 C2 B11 68.5(2) . . . . ?
B4 C1 C3 C4 -174.0(2) . . . . ?
B4 C1 C3 C12 1.7(2) . . . . ?
B4 C1 B3 C2 139.31(17) . . . . ?
B4 C1 B3 B7 103.62(18) . . . . ?
B4 C1 B3 B8 40.19(16) . . . . ?
B4 C1 B5 B6 -143.20(18) . . . . ?
B4 C1 B5 B9 -39.45(16) . . . . ?
B4 C1 B5 B10 -103.09(19) . . . . ?
B4 C1 B6 C2 -100.95(19) . . . . ?
B4 C1 B6 B5 36.39(18) . . . . ?
B4 C1 B6 B10 -2.8(2) . . . . ?
B4 C1 B6 B11 -64.4(2) . . . . ?
B4 C11 C12 C3 -2.7(3) . . . . ?
B4 C11 C12 C7 176.6(2) . . . . ?
B4 B3 B7 C2 96.97(18) . . . . ?
B4 B3 B7 C21 -172.44(18) . . . . ?
B4 B3 B7 B8 -37.90(18) . . . . ?
B4 B3 B7 B11 63.1(2) . . . . ?
B4 B3 B7 B12 0.6(2) . . . . ?
B4 B3 B8 B7 138.38(19) . . . . ?
B4 B3 B8 B9 37.94(17) . . . . ?
B4 B3 B8 B12 100.4(2) . . . . ?
B4 B5 B6 C1 -32.77(16) . . . . ?
B4 B5 B6 C2 3.4(2) . . . . ?
B4 B5 B6 B10 101.8(2) . . . . ?
B4 B5 B6 B11 64.1(2) . . . . ?
B4 B5 B9 B8 -37.65(16) . . . . ?
B4 B5 B9 B10 -138.80(19) . . . . ?
B4 B5 B9 B12 -101.50(19) . . . . ?
B4 B5 B10 B6 -101.22(19) . . . . ?
B4 B5 B10 B9 36.99(17) . . . . ?
B4 B5 B10 B11 -63.0(2) . . . . ?
B4 B5 B10 B12 -0.1(2) . . . . ?
B4 B8 B9 B5 38.04(16) . . . . ?
B4 B8 B9 B10 100.61(19) . . . . ?
B4 B8 B9 B12 137.94(19) . . . . ?
B4 B8 B12 B7 101.22(19) . . . . ?
B4 B8 B12 B9 -37.28(17) . . . . ?
B4 B8 B12 B10 0.2(2) . . . . ?
B4 B8 B12 B11 63.1(2) . . . . ?
B4 B9 B10 B5 -37.19(17) . . . . ?
B4 B9 B10 B6 0.3(2) . . . . ?
B4 B9 B10 B11 63.7(2) . . . . ?
B4 B9 B10 B12 100.9(2) . . . . ?
B4 B9 B12 B7 0.4(3) . . . . ?
B4 B9 B12 B8 37.55(18) . . . . ?
B4 B9 B12 B10 -100.91(19) . . . . ?
B4 B9 B12 B11 -63.6(2) . . . . ?
B5 C1 C2 C13 158.2(2) . . . . ?
B5 C1 C2 B3 -106.25(19) . . . . ?
B5 C1 C2 B6 40.10(17) . . . . ?
B5 C1 C2 B7 -67.7(2) . . . . ?
B5 C1 C2 B11 0.1(2) . . . . ?
B5 C1 C3 C4 -106.5(3) . . . . ?
B5 C1 C3 C12 69.3(2) . . . . ?
B5 C1 B3 C2 101.61(18) . . . . ?
B5 C1 B3 B4 -37.71(17) . . . . ?
B5 C1 B3 B7 65.9(2) . . . . ?
B5 C1 B3 B8 2.5(2) . . . . ?
B5 C1 B4 C11 -113.09(19) . . . . ?
B5 C1 B4 B3 141.15(17) . . . . ?
B5 C1 B4 B8 101.82(19) . . . . ?
B5 C1 B4 B9 39.16(17) . . . . ?
B5 C1 B6 C2 -137.34(18) . . . . ?
B5 C1 B6 B10 -39.22(17) . . . . ?
B5 C1 B6 B11 -100.75(19) . . . . ?
B5 B4 B8 B3 99.71(18) . . . . ?
B5 B4 B8 B7 62.4(2) . . . . ?
B5 B4 B8 B9 -37.41(17) . . . . ?
B5 B4 B8 B12 -0.2(2) . . . . ?
B5 B4 B9 B8 137.86(18) . . . . ?
B5 B4 B9 B10 36.46(17) . . . . ?
B5 B4 B9 B12 100.0(2) . . . . ?
B5 B6 B10 B9 -37.29(18) . . . . ?
B5 B6 B10 B11 -137.17(19) . . . . ?
B5 B6 B10 B12 -100.20(19) . . . . ?
B5 B6 B11 C2 -96.82(18) . . . . ?
B5 B6 B11 B7 -64.2(2) . . . . ?
B5 B6 B11 B10 37.57(16) . . . . ?
B5 B6 B11 B12 -0.3(2) . . . . ?
B5 B9 B10 B6 37.45(17) . . . . ?
B5 B9 B10 B11 100.86(19) . . . . ?
B5 B9 B10 B12 138.10(18) . . . . ?
B5 B9 B12 B7 64.4(2) . . . . ?
B5 B9 B12 B8 101.61(19) . . . . ?
B5 B9 B12 B10 -36.85(16) . . . . ?
B5 B9 B12 B11 0.4(2) . . . . ?
B5 B10 B11 C2 1.2(2) . . . . ?
B5 B10 B11 B6 -38.26(17) . . . . ?
B5 B10 B11 B7 63.3(2) . . . . ?
B5 B10 B11 B12 100.2(2) . . . . ?
B5 B10 B12 B7 -63.7(2) . . . . ?
B5 B10 B12 B8 0.0(2) . . . . ?
B5 B10 B12 B9 37.24(17) . . . . ?
B5 B10 B12 B11 -100.69(19) . . . . ?
B6 C1 C2 C13 118.1(3) . . . . ?
B6 C1 C2 B3 -146.35(17) . . . . ?
B6 C1 C2 B7 -107.84(18) . . . . ?
B6 C1 C2 B11 -39.98(17) . . . . ?
B6 C1 C3 C4 -33.0(3) . . . . ?
B6 C1 C3 C12 142.8(2) . . . . ?
B6 C1 B3 C2 32.21(16) . . . . ?
B6 C1 B3 B4 -107.10(19) . . . . ?
B6 C1 B3 B7 -3.5(2) . . . . ?
B6 C1 B3 B8 -66.9(2) . . . . ?
B6 C1 B4 C11 -149.25(18) . . . . ?
B6 C1 B4 B3 104.99(19) . . . . ?
B6 C1 B4 B5 -36.16(18) . . . . ?
B6 C1 B4 B8 65.7(2) . . . . ?
B6 C1 B4 B9 3.0(2) . . . . ?
B6 C1 B5 B4 143.20(18) . . . . ?
B6 C1 B5 B9 103.75(18) . . . . ?
B6 C1 B5 B10 40.11(17) . . . . ?
B6 C2 C13 C14 36.9(3) . . . . ?
B6 C2 C13 C22 -140.8(2) . . . . ?
B6 C2 B3 C1 -32.18(16) . . . . ?
B6 C2 B3 B4 3.3(2) . . . . ?
B6 C2 B3 B7 106.84(19) . . . . ?
B6 C2 B3 B8 66.7(2) . . . . ?
B6 C2 B7 C21 146.96(17) . . . . ?
B6 C2 B7 B3 -105.38(18) . . . . ?
B6 C2 B7 B8 -66.5(2) . . . . ?
B6 C2 B7 B11 35.66(17) . . . . ?
B6 C2 B7 B12 -3.8(2) . . . . ?
B6 C2 B11 B7 -143.54(18) . . . . ?
B6 C2 B11 B10 -40.16(17) . . . . ?
B6 C2 B11 B12 -103.63(19) . . . . ?
B6 B5 B9 B4 100.88(19) . . . . ?
B6 B5 B9 B8 63.2(2) . . . . ?
B6 B5 B9 B10 -37.92(17) . . . . ?
B6 B5 B9 B12 -0.6(2) . . . . ?
B6 B5 B10 B9 138.21(19) . . . . ?
B6 B5 B10 B11 38.23(18) . . . . ?
B6 B5 B10 B12 101.11(19) . . . . ?
B6 B10 B11 C2 39.45(16) . . . . ?
B6 B10 B11 B7 101.55(18) . . . . ?
B6 B10 B11 B12 138.48(18) . . . . ?
B6 B10 B12 B7 -0.2(2) . . . . ?
B6 B10 B12 B8 63.5(2) . . . . ?
B6 B10 B12 B9 100.75(18) . . . . ?
B6 B10 B12 B11 -37.18(16) . . . . ?
B6 B11 B12 B7 -101.39(18) . . . . ?
B6 B11 B12 B8 -63.5(2) . . . . ?
B6 B11 B12 B9 -0.1(2) . . . . ?
B6 B11 B12 B10 37.64(17) . . . . ?
B7 C2 C13 C14 178.6(2) . . . . ?
B7 C2 C13 C22 0.9(2) . . . . ?
B7 C2 B3 C1 -139.02(17) . . . . ?
B7 C2 B3 B4 -103.53(18) . . . . ?
B7 C2 B3 B8 -40.09(17) . . . . ?
B7 C2 B6 C1 101.56(18) . . . . ?
B7 C2 B6 B5 65.1(2) . . . . ?
B7 C2 B6 B10 3.7(2) . . . . ?
B7 C2 B6 B11 -35.75(17) . . . . ?
B7 C2 B11 B6 143.54(18) . . . . ?
B7 C2 B11 B10 103.38(19) . . . . ?
B7 C2 B11 B12 39.91(17) . . . . ?
B7 C21 C22 C13 0.3(3) . . . . ?
B7 C21 C22 C17 -179.99(19) . . . . ?
B7 B3 B4 C1 -96.77(18) . . . . ?
B7 B3 B4 C11 171.92(18) . . . . ?
B7 B3 B4 B5 -63.0(2) . . . . ?
B7 B3 B4 B8 37.92(17) . . . . ?
B7 B3 B4 B9 -0.4(2) . . . . ?
B7 B3 B8 B4 -138.38(19) . . . . ?
B7 B3 B8 B9 -100.45(19) . . . . ?
B7 B3 B8 B12 -37.94(17) . . . . ?
B7 B8 B9 B4 -101.29(19) . . . . ?
B7 B8 B9 B5 -63.3(2) . . . . ?
B7 B8 B9 B10 -0.7(2) . . . . ?
B7 B8 B9 B12 36.65(16) . . . . ?
B7 B8 B12 B9 -138.51(19) . . . . ?
B7 B8 B12 B10 -101.05(19) . . . . ?
B7 B8 B12 B11 -38.12(17) . . . . ?
B7 B11 B12 B8 37.87(17) . . . . ?
B7 B11 B12 B9 101.32(19) . . . . ?
B7 B11 B12 B10 139.03(18) . . . . ?
B8 B3 B4 C1 -134.69(18) . . . . ?
B8 B3 B4 C11 134.0(2) . . . . ?
B8 B3 B4 B5 -100.96(19) . . . . ?
B8 B3 B4 B9 -38.31(17) . . . . ?
B8 B3 B7 C2 134.87(19) . . . . ?
B8 B3 B7 C21 -134.5(2) . . . . ?
B8 B3 B7 B11 100.99(19) . . . . ?
B8 B3 B7 B12 38.52(17) . . . . ?
B8 B4 B5 C1 -96.92(18) . . . . ?
B8 B4 B5 B6 -64.1(2) . . . . ?
B8 B4 B5 B9 37.81(17) . . . . ?
B8 B4 B5 B10 0.2(2) . . . . ?
B8 B4 B9 B5 -137.86(18) . . . . ?
B8 B4 B9 B10 -101.4(2) . . . . ?
B8 B4 B9 B12 -37.83(18) . . . . ?
B8 B7 B11 C2 96.28(17) . . . . ?
B8 B7 B11 B6 63.7(2) . . . . ?
B8 B7 B11 B10 -0.7(2) . . . . ?
B8 B7 B11 B12 -38.04(17) . . . . ?
B8 B7 B12 B9 37.17(18) . . . . ?
B8 B7 B12 B10 101.2(2) . . . . ?
B8 B7 B12 B11 137.68(18) . . . . ?
B8 B9 B10 B5 -100.59(19) . . . . ?
B8 B9 B10 B6 -63.1(2) . . . . ?
B8 B9 B10 B11 0.3(2) . . . . ?
B8 B9 B10 B12 37.51(17) . . . . ?
B8 B9 B12 B7 -37.17(18) . . . . ?
B8 B9 B12 B10 -138.45(18) . . . . ?
B8 B9 B12 B11 -101.19(19) . . . . ?
B9 B4 B5 C1 -134.73(18) . . . . ?
B9 B4 B5 B6 -101.92(19) . . . . ?
B9 B4 B5 B10 -37.59(17) . . . . ?
B9 B4 B8 B3 137.12(19) . . . . ?
B9 B4 B8 B7 99.8(2) . . . . ?
B9 B4 B8 B12 37.18(17) . . . . ?
B9 B5 B6 C1 -96.33(19) . . . . ?
B9 B5 B6 C2 -60.2(2) . . . . ?
B9 B5 B6 B10 38.19(17) . . . . ?
B9 B5 B6 B11 0.6(2) . . . . ?
B9 B5 B10 B6 -138.21(19) . . . . ?
B9 B5 B10 B11 -100.0(2) . . . . ?
B9 B5 B10 B12 -37.10(17) . . . . ?
B9 B8 B12 B7 138.51(19) . . . . ?
B9 B8 B12 B10 37.45(17) . . . . ?
B9 B8 B12 B11 100.4(2) . . . . ?
B9 B10 B11 C2 -61.9(2) . . . . ?
B9 B10 B11 B6 -101.30(19) . . . . ?
B9 B10 B11 B7 0.3(2) . . . . ?
B9 B10 B11 B12 37.18(17) . . . . ?
B9 B10 B12 B7 -100.93(19) . . . . ?
B9 B10 B12 B8 -37.29(17) . . . . ?
B9 B10 B12 B11 -137.93(18) . . . . ?
B10 B5 B6 C1 -134.53(19) . . . . ?
B10 B5 B6 C2 -98.40(18) . . . . ?
B10 B5 B6 B11 -37.62(17) . . . . ?
B10 B5 B9 B4 138.80(19) . . . . ?
B10 B5 B9 B8 101.2(2) . . . . ?
B10 B5 B9 B12 37.31(17) . . . . ?
B10 B6 B11 C2 -134.39(18) . . . . ?
B10 B6 B11 B7 -101.7(2) . . . . ?
B10 B6 B11 B12 -37.87(17) . . . . ?
B10 B9 B12 B7 101.29(19) . . . . ?
B10 B9 B12 B8 138.45(18) . . . . ?
B10 B9 B12 B11 37.26(17) . . . . ?
B10 B11 B12 B7 -139.03(18) . . . . ?
B10 B11 B12 B8 -101.2(2) . . . . ?
B10 B11 B12 B9 -37.71(17) . . . . ?
B11 C2 C13 C14 111.7(2) . . . . ?
B11 C2 C13 C22 -66.0(2) . . . . ?
B11 C2 B3 C1 -101.43(18) . . . . ?
B11 C2 B3 B4 -65.9(2) . . . . ?
B11 C2 B3 B7 37.59(17) . . . . ?
B11 C2 B3 B8 -2.5(2) . . . . ?
B11 C2 B6 C1 137.32(17) . . . . ?
B11 C2 B6 B5 100.82(18) . . . . ?
B11 C2 B6 B10 39.42(16) . . . . ?
B11 C2 B7 C21 111.30(18) . . . . ?
B11 C2 B7 B3 -141.05(18) . . . . ?
B11 C2 B7 B8 -102.18(19) . . . . ?
B11 C2 B7 B12 -39.43(16) . . . . ?
B11 B6 B10 B5 137.17(19) . . . . ?
B11 B6 B10 B9 99.9(2) . . . . ?
B11 B6 B10 B12 36.96(17) . . . . ?
B11 B7 B8 B3 -99.35(18) . . . . ?
B11 B7 B8 B4 -62.2(2) . . . . ?
B11 B7 B8 B9 0.8(2) . . . . ?
B11 B7 B8 B12 37.53(17) . . . . ?
B11 B7 B12 B8 -137.68(18) . . . . ?
B11 B7 B12 B9 -100.5(2) . . . . ?
B11 B7 B12 B10 -36.50(16) . . . . ?
B11 B10 B12 B7 37.01(16) . . . . ?
B11 B10 B12 B8 100.65(19) . . . . ?
B11 B10 B12 B9 137.93(18) . . . . ?
B12 B7 B8 B3 -136.88(19) . . . . ?
B12 B7 B8 B4 -99.7(2) . . . . ?
B12 B7 B8 B9 -36.70(17) . . . . ?
B12 B7 B11 C2 134.33(18) . . . . ?
B12 B7 B11 B6 101.7(2) . . . . ?
B12 B7 B11 B10 37.36(17) . . . . ?
B12 B8 B9 B4 -137.94(19) . . . . ?
B12 B8 B9 B5 -99.90(19) . . . . ?
B12 B8 B9 B10 -37.33(17) . . . . ?
B12 B9 B10 B5 -138.10(18) . . . . ?
B12 B9 B10 B6 -100.7(2) . . . . ?
B12 B9 B10 B11 -37.24(17) . . . . ?
B12 B10 B11 C2 -99.03(19) . . . . ?
B12 B10 B11 B6 -138.48(18) . . . . ?
B12 B10 B11 B7 -36.93(16) . . . . ?
C1A C2A C13A C14A -44.7(4) . . . . ?
C1A C2A C13A C22A 138.5(2) . . . . ?
C1A C2A B3A B4A 35.19(15) . . . . ?
C1A C2A B3A B7A 138.31(18) . . . . ?
C1A C2A B3A B8A 98.83(18) . . . . ?
C1A C2A B6A B5A -36.53(16) . . . . ?
C1A C2A B6A B10A -98.0(2) . . . . ?
C1A C2A B6A B11A -137.24(19) . . . . ?
C1A C2A B7A C21A -147.59(17) . . . . ?
C1A C2A B7A B3A -38.70(16) . . . . ?
C1A C2A B7A B8A 0.2(2) . . . . ?
C1A C2A B7A B11A 102.59(19) . . . . ?
C1A C2A B7A B12A 63.5(2) . . . . ?
C1A C2A B11A B6A 39.23(17) . . . . ?
C1A C2A B11A B7A -103.53(18) . . . . ?
C1A C2A B11A B10A -1.1(2) . . . . ?
C1A C2A B11A B12A -64.8(2) . . . . ?
C1A C3A C4A C5A 176.3(2) . . . . ?
C1A C3A C12A C7A -177.62(18) . . . . ?
C1A C3A C12A C11A 3.0(3) . . . . ?
C1A B3A B4A C11A -90.76(19) . . . . ?
C1A B3A B4A B5A 34.17(16) . . . . ?
C1A B3A B4A B8A 134.92(19) . . . . ?
C1A B3A B4A B9A 96.70(19) . . . . ?
C1A B3A B7A C2A 35.54(15) . . . . ?
C1A B3A B7A C21A 125.29(19) . . . . ?
C1A B3A B7A B8A -99.93(18) . . . . ?
C1A B3A B7A B11A 1.8(2) . . . . ?
C1A B3A B7A B12A -61.5(2) . . . . ?
C1A B3A B8A B4A -39.13(17) . . . . ?
C1A B3A B8A B7A 99.05(18) . . . . ?
C1A B3A B8A B9A -1.0(2) . . . . ?
C1A B3A B8A B12A 61.5(2) . . . . ?
C1A B4A B5A B6A 32.87(17) . . . . ?
C1A B4A B5A B9A 134.93(19) . . . . ?
C1A B4A B5A B10A 97.4(2) . . . . ?
C1A B4A B8A B3A 39.10(16) . . . . ?
C1A B4A B8A B7A 1.8(2) . . . . ?
C1A B4A B8A B9A -97.90(19) . . . . ?
C1A B4A B8A B12A -60.9(2) . . . . ?
C1A B4A B9A B5A -38.13(16) . . . . ?
C1A B4A B9A B8A 99.51(18) . . . . ?
C1A B4A B9A B10A -1.9(2) . . . . ?
C1A B4A B9A B12A 62.0(2) . . . . ?
C1A B5A B6A C2A 36.15(15) . . . . ?
C1A B5A B6A B10A 134.48(18) . . . . ?
C1A B5A B6A B11A 97.16(18) . . . . ?
C1A B5A B9A B4A 38.99(17) . . . . ?
C1A B5A B9A B8A 1.2(3) . . . . ?
C1A B5A B9A B10A -99.9(2) . . . . ?
C1A B5A B9A B12A -62.5(2) . . . . ?
C1A B5A B10A B6A -39.62(17) . . . . ?
C1A B5A B10A B9A 99.13(19) . . . . ?
C1A B5A B10A B11A -1.4(3) . . . . ?
C1A B5A B10A B12A 62.2(2) . . . . ?
C1A B6A B10A B5A 38.76(16) . . . . ?
C1A B6A B10A B9A 1.7(2) . . . . ?
C1A B6A B10A B11A -98.54(19) . . . . ?
C1A B6A B10A B12A -61.2(2) . . . . ?
C1A B6A B11A C2A -36.23(16) . . . . ?
C1A B6A B11A B7A -3.0(2) . . . . ?
C1A B6A B11A B10A 98.1(2) . . . . ?
C1A B6A B11A B12A 60.1(2) . . . . ?
C2A C1A C3A C4A 46.3(3) . . . . ?
C2A C1A C3A C12A -137.7(2) . . . . ?
C2A C1A B3A B4A -139.62(18) . . . . ?
C2A C1A B3A B7A -36.52(16) . . . . ?
C2A C1A B3A B8A -99.55(19) . . . . ?
C2A C1A B4A C11A 145.05(17) . . . . ?
C2A C1A B4A B3A 37.37(16) . . . . ?
C2A C1A B4A B5A -103.15(19) . . . . ?
C2A C1A B4A B8A -1.7(2) . . . . ?
C2A C1A B4A B9A -64.1(2) . . . . ?
C2A C1A B5A B4A 103.87(18) . . . . ?
C2A C1A B5A B6A -39.52(17) . . . . ?
C2A C1A B5A B9A 64.4(2) . . . . ?
C2A C1A B5A B10A 0.7(2) . . . . ?
C2A C1A B6A B5A 137.27(18) . . . . ?
C2A C1A B6A B10A 97.97(18) . . . . ?
C2A C1A B6A B11A 36.79(16) . . . . ?
C2A C13A C14A C15A -177.9(2) . . . . ?
C2A C13A C22A C17A 176.4(2) . . . . ?
C2A C13A C22A C21A -2.5(3) . . . . ?
C2A B3A B4A C1A -34.51(15) . . . . ?
C2A B3A B4A C11A -125.27(19) . . . . ?
C2A B3A B4A B5A -0.3(2) . . . . ?
C2A B3A B4A B8A 100.41(19) . . . . ?
C2A B3A B4A B9A 62.2(2) . . . . ?
C2A B3A B7A C21A 89.75(19) . . . . ?
C2A B3A B7A B8A -135.48(18) . . . . ?
C2A B3A B7A B11A -33.77(16) . . . . ?
C2A B3A B7A B12A -97.00(19) . . . . ?
C2A B3A B8A B4A -99.10(18) . . . . ?
C2A B3A B8A B7A 39.07(16) . . . . ?
C2A B3A B8A B9A -61.0(2) . . . . ?
C2A B3A B8A B12A 1.5(2) . . . . ?
C2A B6A B10A B5A 98.21(19) . . . . ?
C2A B6A B10A B9A 61.2(2) . . . . ?
C2A B6A B10A B11A -39.08(17) . . . . ?
C2A B6A B10A B12A -1.7(3) . . . . ?
C2A B6A B11A B7A 33.22(17) . . . . ?
C2A B6A B11A B10A 134.3(2) . . . . ?
C2A B6A B11A B12A 96.32(19) . . . . ?
C2A B7A B8A B3A -38.52(16) . . . . ?
C2A B7A B8A B4A -1.2(2) . . . . ?
C2A B7A B8A B9A 61.8(2) . . . . ?
C2A B7A B8A B12A 98.86(18) . . . . ?
C2A B7A B11A B6A -33.30(17) . . . . ?
C2A B7A B11A B10A -97.67(19) . . . . ?
C2A B7A B11A B12A -135.35(19) . . . . ?
C2A B7A B12A B8A -99.54(19) . . . . ?
C2A B7A B12A B9A -61.9(2) . . . . ?
C2A B7A B12A B10A 1.8(2) . . . . ?
C2A B7A B12A B11A 38.17(17) . . . . ?
C2A B11A B12A B7A -38.60(16) . . . . ?
C2A B11A B12A B8A -0.9(2) . . . . ?
C2A B11A B12A B9A 62.6(2) . . . . ?
C2A B11A B12A B10A 99.95(19) . . . . ?
C3A C1A C2A C13A 1.8(4) . . . . ?
C3A C1A C2A B3A 97.3(2) . . . . ?
C3A C1A C2A B6A -116.8(2) . . . . ?
C3A C1A C2A B7A 136.0(2) . . . . ?
C3A C1A C2A B11A -156.5(2) . . . . ?
C3A C1A B3A C2A -124.7(2) . . . . ?
C3A C1A B3A B4A 95.7(2) . . . . ?
C3A C1A B3A B7A -161.22(19) . . . . ?
C3A C1A B3A B8A 135.8(2) . . . . ?
C3A C1A B4A C11A -1.0(2) . . . . ?
C3A C1A B4A B3A -108.72(18) . . . . ?
C3A C1A B4A B5A 110.76(18) . . . . ?
C3A C1A B4A B8A -147.78(17) . . . . ?
C3A C1A B4A B9A 149.78(17) . . . . ?
C3A C1A B5A B4A -95.5(2) . . . . ?
C3A C1A B5A B6A 121.1(2) . . . . ?
C3A C1A B5A B9A -135.0(2) . . . . ?
C3A C1A B5A B10A 161.34(19) . . . . ?
C3A C1A B6A C2A 121.0(2) . . . . ?
C3A C1A B6A B5A -101.7(2) . . . . ?
C3A C1A B6A B10A -141.0(2) . . . . ?
C3A C1A B6A B11A 157.8(2) . . . . ?
C3A C4A C5A C6A -0.1(3) . . . . ?
C4A C3A C12A C7A -1.1(3) . . . . ?
C4A C3A C12A C11A 179.56(19) . . . . ?
C4A C5A C6A C7A -0.2(3) . . . . ?
C5A C6A C7A C8A 178.2(2) . . . . ?
C5A C6A C7A C12A -0.2(3) . . . . ?
C6A C7A C8A C9A -176.9(2) . . . . ?
C6A C7A C12A C3A 0.8(3) . . . . ?
C6A C7A C12A C11A -179.86(19) . . . . ?
C7A C8A C9A C10A -2.5(4) . . . . ?
C8A C7A C12A C3A -177.71(19) . . . . ?
C8A C7A C12A C11A 1.6(3) . . . . ?
C8A C9A C10A C11A 0.2(4) . . . . ?
C9A C10A C11A C12A 2.8(3) . . . . ?
C9A C10A C11A B4A -178.1(2) . . . . ?
C10A C11A C12A C3A 175.56(19) . . . . ?
C10A C11A C12A C7A -3.8(3) . . . . ?
C10A C11A B4A C1A -176.5(2) . . . . ?
C10A C11A B4A B3A -115.3(3) . . . . ?
C10A C11A B4A B5A 124.1(3) . . . . ?
C10A C11A B4A B8A -48.8(4) . . . . ?
C10A C11A B4A B9A 53.1(4) . . . . ?
C11A B4A B5A C1A 87.9(2) . . . . ?
C11A B4A B5A B6A 120.8(2) . . . . ?
C11A B4A B5A B9A -137.1(2) . . . . ?
C11A B4A B5A B10A -174.67(19) . . . . ?
C11A B4A B8A B3A -87.4(3) . . . . ?
C11A B4A B8A B7A -124.8(3) . . . . ?
C11A B4A B8A B9A 135.6(3) . . . . ?
C11A B4A B8A B12A 172.5(3) . . . . ?
C11A B4A B9A B5A 91.4(3) . . . . ?
C11A B4A B9A B8A -130.9(3) . . . . ?
C11A B4A B9A B10A 127.7(3) . . . . ?
C11A B4A B9A B12A -168.5(3) . . . . ?
C12A C3A C4A C5A 0.7(3) . . . . ?
C12A C7A C8A C9A 1.5(3) . . . . ?
C12A C11A B4A C1A 2.7(2) . . . . ?
C12A C11A B4A B3A 63.8(2) . . . . ?
C12A C11A B4A B5A -56.8(2) . . . . ?
C12A C11A B4A B8A 130.4(3) . . . . ?
C12A C11A B4A B9A -127.7(3) . . . . ?
C13A C2A B3A C1A 125.4(2) . . . . ?
C13A C2A B3A B4A 160.62(18) . . . . ?
C13A C2A B3A B7A -96.27(19) . . . . ?
C13A C2A B3A B8A -135.74(18) . . . . ?
C13A C2A B6A C1A -120.6(3) . . . . ?
C13A C2A B6A B5A -157.1(2) . . . . ?
C13A C2A B6A B10A 141.5(2) . . . . ?
C13A C2A B6A B11A 102.2(3) . . . . ?
C13A C2A B7A C21A -2.0(2) . . . . ?
C13A C2A B7A B3A 106.88(19) . . . . ?
C13A C2A B7A B8A 145.75(18) . . . . ?
C13A C2A B7A B11A -111.8(2) . . . . ?
C13A C2A B7A B12A -150.88(19) . . . . ?
C13A C2A B11A B6A -122.5(2) . . . . ?
C13A C2A B11A B7A 94.7(2) . . . . ?
C13A C2A B11A B10A -162.89(18) . . . . ?
C13A C2A B11A B12A 133.44(19) . . . . ?
C13A C14A C15A C16A 2.4(4) . . . . ?
C14A C13A C22A C17A -0.8(3) . . . . ?
C14A C13A C22A C21A -179.7(2) . . . . ?
C14A C15A C16A C17A -1.0(4) . . . . ?
C15A C16A C17A C18A 177.3(2) . . . . ?
C15A C16A C17A C22A -1.3(4) . . . . ?
C16A C17A C18A C19A 179.1(2) . . . . ?
C16A C17A C22A C13A 2.1(3) . . . . ?
C16A C17A C22A C21A -179.0(2) . . . . ?
C17A C18A C19A C20A 0.4(4) . . . . ?
C18A C17A C22A C13A -176.5(2) . . . . ?
C18A C17A C22A C21A 2.4(3) . . . . ?
C18A C19A C20A C21A 1.8(3) . . . . ?
C19A C20A C21A C22A -1.8(3) . . . . ?
C19A C20A C21A B7A 175.1(2) . . . . ?
C20A C21A C22A C13A 178.6(2) . . . . ?
C20A C21A C22A C17A -0.3(3) . . . . ?
C20A C21A B7A C2A -176.4(2) . . . . ?
C20A C21A B7A B3A 122.9(3) . . . . ?
C20A C21A B7A B8A 54.7(4) . . . . ?
C20A C21A B7A B11A -116.6(3) . . . . ?
C20A C21A B7A B12A -47.1(5) . . . . ?
C21A B7A B8A B3A 88.9(3) . . . . ?
C21A B7A B8A B4A 126.2(3) . . . . ?
C21A B7A B8A B9A -170.7(2) . . . . ?
C21A B7A B8A B12A -133.7(3) . . . . ?
C21A B7A B11A C2A -88.95(19) . . . . ?
C21A B7A B11A B6A -122.3(2) . . . . ?
C21A B7A B11A B10A 173.38(18) . . . . ?
C21A B7A B11A B12A 135.7(2) . . . . ?
C21A B7A B12A B8A 132.4(3) . . . . ?
C21A B7A B12A B9A 170.0(3) . . . . ?
C21A B7A B12A B10A -126.3(3) . . . . ?
C21A B7A B12A B11A -89.9(3) . . . . ?
C22A C13A C14A C15A -1.4(4) . . . . ?
C22A C17A C18A C19A -2.4(3) . . . . ?
C22A C21A B7A C2A 0.7(2) . . . . ?
C22A C21A B7A B3A -60.0(2) . . . . ?
C22A C21A B7A B8A -128.1(3) . . . . ?
C22A C21A B7A B11A 60.5(2) . . . . ?
C22A C21A B7A B12A 130.0(3) . . . . ?
B3A C1A C2A C13A -95.5(2) . . . . ?
B3A C1A C2A B6A 145.92(18) . . . . ?
B3A C1A C2A B7A 38.67(16) . . . . ?
B3A C1A C2A B11A 106.23(18) . . . . ?
B3A C1A C3A C4A 117.4(2) . . . . ?
B3A C1A C3A C12A -66.5(2) . . . . ?
B3A C1A B4A C11A 107.68(18) . . . . ?
B3A C1A B4A B5A -140.52(19) . . . . ?
B3A C1A B4A B8A -39.06(16) . . . . ?
B3A C1A B4A B9A -101.50(18) . . . . ?
B3A C1A B5A B4A 37.58(18) . . . . ?
B3A C1A B5A B6A -105.8(2) . . . . ?
B3A C1A B5A B9A -1.9(3) . . . . ?
B3A C1A B5A B10A -65.6(2) . . . . ?
B3A C1A B6A C2A -32.42(17) . . . . ?
B3A C1A B6A B5A 104.85(19) . . . . ?
B3A C1A B6A B10A 65.6(2) . . . . ?
B3A C1A B6A B11A 4.4(2) . . . . ?
B3A C2A C13A C14A -115.4(3) . . . . ?
B3A C2A C13A C22A 67.8(2) . . . . ?
B3A C2A B6A C1A 32.70(17) . . . . ?
B3A C2A B6A B5A -3.8(2) . . . . ?
B3A C2A B6A B10A -65.3(2) . . . . ?
B3A C2A B6A B11A -104.5(2) . . . . ?
B3A C2A B7A C21A -108.89(19) . . . . ?
B3A C2A B7A B8A 38.88(16) . . . . ?
B3A C2A B7A B11A 141.29(19) . . . . ?
B3A C2A B7A B12A 102.2(2) . . . . ?
B3A C2A B11A B6A 106.02(19) . . . . ?
B3A C2A B11A B7A -36.74(17) . . . . ?
B3A C2A B11A B10A 65.7(2) . . . . ?
B3A C2A B11A B12A 2.0(2) . . . . ?
B3A B4A B5A C1A -34.83(16) . . . . ?
B3A B4A B5A B6A -2.0(2) . . . . ?
B3A B4A B5A B9A 100.10(19) . . . . ?
B3A B4A B5A B10A 62.6(2) . . . . ?
B3A B4A B8A B7A -37.35(17) . . . . ?
B3A B4A B8A B9A -137.0(2) . . . . ?
B3A B4A B8A B12A -100.0(2) . . . . ?
B3A B4A B9A B5A -99.87(19) . . . . ?
B3A B4A B9A B8A 37.77(17) . . . . ?
B3A B4A B9A B10A -63.6(2) . . . . ?
B3A B4A B9A B12A 0.2(2) . . . . ?
B3A B7A B8A B4A 37.32(16) . . . . ?
B3A B7A B8A B9A 100.35(18) . . . . ?
B3A B7A B8A B12A 137.39(18) . . . . ?
B3A B7A B11A C2A 34.08(16) . . . . ?
B3A B7A B11A B6A 0.8(2) . . . . ?
B3A B7A B11A B10A -63.6(2) . . . . ?
B3A B7A B11A B12A -101.3(2) . . . . ?
B3A B7A B12A B8A -37.90(16) . . . . ?
B3A B7A B12A B9A -0.3(2) . . . . ?
B3A B7A B12A B10A 63.4(2) . . . . ?
B3A B7A B12A B11A 99.80(19) . . . . ?
B3A B8A B9A B4A -38.14(18) . . . . ?
B3A B8A B9A B5A -0.1(3) . . . . ?
B3A B8A B9A B10A 62.3(2) . . . . ?
B3A B8A B9A B12A 100.1(2) . . . . ?
B3A B8A B12A B7A 37.83(16) . . . . ?
B3A B8A B12A B9A -100.18(19) . . . . ?
B3A B8A B12A B10A -62.4(2) . . . . ?
B3A B8A B12A B11A -0.3(2) . . . . ?
B4A C1A C2A C13A -133.2(2) . . . . ?
B4A C1A C2A B3A -37.69(16) . . . . ?
B4A C1A C2A B6A 108.23(19) . . . . ?
B4A C1A C2A B7A 1.0(2) . . . . ?
B4A C1A C2A B11A 68.5(2) . . . . ?
B4A C1A C3A C4A -177.0(2) . . . . ?
B4A C1A C3A C12A -0.9(2) . . . . ?
B4A C1A B3A C2A 139.62(18) . . . . ?
B4A C1A B3A B7A 103.10(19) . . . . ?
B4A C1A B3A B8A 40.07(17) . . . . ?
B4A C1A B5A B6A -143.39(18) . . . . ?
B4A C1A B5A B9A -39.48(18) . . . . ?
B4A C1A B5A B10A -103.2(2) . . . . ?
B4A C1A B6A C2A -101.16(18) . . . . ?
B4A C1A B6A B5A 36.11(18) . . . . ?
B4A C1A B6A B10A -3.2(2) . . . . ?
B4A C1A B6A B11A -64.4(2) . . . . ?
B4A C11A C12A C3A -3.8(3) . . . . ?
B4A C11A C12A C7A 176.90(19) . . . . ?
B4A B3A B7A C2A 97.44(18) . . . . ?
B4A B3A B7A C21A -172.81(17) . . . . ?
B4A B3A B7A B8A -38.03(17) . . . . ?
B4A B3A B7A B11A 63.7(2) . . . . ?
B4A B3A B7A B12A 0.4(2) . . . . ?
B4A B3A B8A B7A 138.17(18) . . . . ?
B4A B3A B8A B9A 38.11(18) . . . . ?
B4A B3A B8A B12A 100.59(19) . . . . ?
B4A B5A B6A C1A -32.74(16) . . . . ?
B4A B5A B6A C2A 3.4(2) . . . . ?
B4A B5A B6A B10A 101.7(2) . . . . ?
B4A B5A B6A B11A 64.4(2) . . . . ?
B4A B5A B9A B8A -37.84(18) . . . . ?
B4A B5A B9A B10A -138.88(19) . . . . ?
B4A B5A B9A B12A -101.5(2) . . . . ?
B4A B5A B10A B6A -101.7(2) . . . . ?
B4A B5A B10A B9A 37.07(18) . . . . ?
B4A B5A B10A B11A -63.5(2) . . . . ?
B4A B5A B10A B12A 0.1(3) . . . . ?
B4A B8A B9A B5A 38.06(18) . . . . ?
B4A B8A B9A B10A 100.4(2) . . . . ?
B4A B8A B9A B12A 138.2(2) . . . . ?
B4A B8A B12A B7A 100.87(19) . . . . ?
B4A B8A B12A B9A -37.14(17) . . . . ?
B4A B8A B12A B10A 0.7(2) . . . . ?
B4A B8A B12A B11A 62.7(2) . . . . ?
B4A B9A B10A B5A -36.94(17) . . . . ?
B4A B9A B10A B6A 0.1(2) . . . . ?
B4A B9A B10A B11A 63.8(2) . . . . ?
B4A B9A B10A B12A 101.2(2) . . . . ?
B4A B9A B12A B7A 0.1(2) . . . . ?
B4A B9A B12A B8A 37.39(17) . . . . ?
B4A B9A B12A B10A -100.6(2) . . . . ?
B4A B9A B12A B11A -64.0(2) . . . . ?
B5A C1A C2A C13A 158.5(2) . . . . ?
B5A C1A C2A B3A -105.96(19) . . . . ?
B5A C1A C2A B6A 39.96(18) . . . . ?
B5A C1A C2A B7A -67.3(2) . . . . ?
B5A C1A C2A B11A 0.3(2) . . . . ?
B5A C1A C3A C4A -109.6(3) . . . . ?
B5A C1A C3A C12A 66.5(2) . . . . ?
B5A C1A B3A C2A 101.4(2) . . . . ?
B5A C1A B3A B4A -38.20(19) . . . . ?
B5A C1A B3A B7A 64.9(2) . . . . ?
B5A C1A B3A B8A 1.9(2) . . . . ?
B5A C1A B4A C11A -111.80(19) . . . . ?
B5A C1A B4A B3A 140.52(19) . . . . ?
B5A C1A B4A B8A 101.46(19) . . . . ?
B5A C1A B4A B9A 39.02(17) . . . . ?
B5A C1A B6A C2A -137.27(18) . . . . ?
B5A C1A B6A B10A -39.30(16) . . . . ?
B5A C1A B6A B11A -100.5(2) . . . . ?
B5A B4A B8A B3A 99.46(19) . . . . ?
B5A B4A B8A B7A 62.1(2) . . . . ?
B5A B4A B8A B9A -37.54(18) . . . . ?
B5A B4A B8A B12A -0.6(2) . . . . ?
B5A B4A B9A B8A 137.6(2) . . . . ?
B5A B4A B9A B10A 36.27(17) . . . . ?
B5A B4A B9A B12A 100.1(2) . . . . ?
B5A B6A B10A B9A -37.01(18) . . . . ?
B5A B6A B10A B11A -137.3(2) . . . . ?
B5A B6A B10A B12A -99.9(2) . . . . ?
B5A B6A B11A C2A -96.87(19) . . . . ?
B5A B6A B11A B7A -63.6(2) . . . . ?
B5A B6A B11A B10A 37.46(18) . . . . ?
B5A B6A B11A B12A -0.6(2) . . . . ?
B5A B9A B10A B6A 37.02(17) . . . . ?
B5A B9A B10A B11A 100.8(2) . . . . ?
B5A B9A B10A B12A 138.19(19) . . . . ?
B5A B9A B12A B7A 63.9(2) . . . . ?
B5A B9A B12A B8A 101.24(19) . . . . ?
B5A B9A B12A B10A -36.74(17) . . . . ?
B5A B9A B12A B11A -0.2(2) . . . . ?
B5A B10A B11A C2A 1.6(2) . . . . ?
B5A B10A B11A B6A -38.12(19) . . . . ?
B5A B10A B11A B7A 63.5(2) . . . . ?
B5A B10A B11A B12A 100.4(2) . . . . ?
B5A B10A B12A B7A -63.6(2) . . . . ?
B5A B10A B12A B8A -0.5(3) . . . . ?
B5A B10A B12A B9A 37.27(18) . . . . ?
B5A B10A B12A B11A -100.9(2) . . . . ?
B6A C1A C2A C13A 118.6(2) . . . . ?
B6A C1A C2A B3A -145.92(18) . . . . ?
B6A C1A C2A B7A -107.25(19) . . . . ?
B6A C1A C2A B11A -39.68(17) . . . . ?
B6A C1A C3A C4A -36.0(4) . . . . ?
B6A C1A C3A C12A 140.0(2) . . . . ?
B6A C1A B3A C2A 32.57(17) . . . . ?
B6A C1A B3A B4A -107.1(2) . . . . ?
B6A C1A B3A B7A -4.0(2) . . . . ?
B6A C1A B3A B8A -67.0(2) . . . . ?
B6A C1A B4A C11A -147.59(18) . . . . ?
B6A C1A B4A B3A 104.73(19) . . . . ?
B6A C1A B4A B5A -35.79(18) . . . . ?
B6A C1A B4A B8A 65.7(2) . . . . ?
B6A C1A B4A B9A 3.2(2) . . . . ?
B6A C1A B5A B4A 143.39(18) . . . . ?
B6A C1A B5A B9A 103.9(2) . . . . ?
B6A C1A B5A B10A 40.23(18) . . . . ?
B6A C2A C13A C14A 38.3(4) . . . . ?
B6A C2A C13A C22A -138.5(2) . . . . ?
B6A C2A B3A C1A -32.51(17) . . . . ?
B6A C2A B3A B4A 2.7(2) . . . . ?
B6A C2A B3A B7A 105.80(19) . . . . ?
B6A C2A B3A B8A 66.3(2) . . . . ?
B6A C2A B7A C21A 145.78(19) . . . . ?
B6A C2A B7A B3A -105.3(2) . . . . ?
B6A C2A B7A B8A -66.4(2) . . . . ?
B6A C2A B7A B11A 35.97(19) . . . . ?
B6A C2A B7A B12A -3.1(3) . . . . ?
B6A C2A B11A B7A -142.8(2) . . . . ?
B6A C2A B11A B10A -40.37(18) . . . . ?
B6A C2A B11A B12A -104.0(2) . . . . ?
B6A B5A B9A B4A 101.3(2) . . . . ?
B6A B5A B9A B8A 63.5(2) . . . . ?
B6A B5A B9A B10A -37.54(18) . . . . ?
B6A B5A B9A B12A -0.2(2) . . . . ?
B6A B5A B10A B9A 138.75(19) . . . . ?
B6A B5A B10A B11A 38.23(18) . . . . ?
B6A B5A B10A B12A 101.8(2) . . . . ?
B6A B10A B11A C2A 39.67(17) . . . . ?
B6A B10A B11A B7A 101.6(2) . . . . ?
B6A B10A B11A B12A 138.5(2) . . . . ?
B6A B10A B12A B7A -0.1(3) . . . . ?
B6A B10A B12A B8A 63.0(2) . . . . ?
B6A B10A B12A B9A 100.8(2) . . . . ?
B6A B10A B12A B11A -37.40(19) . . . . ?
B6A B11A B12A B7A -100.8(2) . . . . ?
B6A B11A B12A B8A -63.1(2) . . . . ?
B6A B11A B12A B9A 0.5(2) . . . . ?
B6A B11A B12A B10A 37.79(18) . . . . ?
B7A C2A C13A C14A 179.5(2) . . . . ?
B7A C2A C13A C22A 2.7(2) . . . . ?
B7A C2A B3A C1A -138.31(18) . . . . ?
B7A C2A B3A B4A -103.12(18) . . . . ?
B7A C2A B3A B8A -39.48(16) . . . . ?
B7A C2A B6A C1A 100.99(19) . . . . ?
B7A C2A B6A B5A 64.5(2) . . . . ?
B7A C2A B6A B10A 3.0(3) . . . . ?
B7A C2A B6A B11A -36.25(19) . . . . ?
B7A C2A B11A B6A 142.8(2) . . . . ?
B7A C2A B11A B10A 102.4(2) . . . . ?
B7A C2A B11A B12A 38.72(16) . . . . ?
B7A C21A C22A C13A 1.0(3) . . . . ?
B7A C21A C22A C17A -177.9(2) . . . . ?
B7A B3A B4A C1A -97.10(18) . . . . ?
B7A B3A B4A C11A 172.14(18) . . . . ?
B7A B3A B4A B5A -62.9(2) . . . . ?
B7A B3A B4A B8A 37.82(17) . . . . ?
B7A B3A B4A B9A -0.4(2) . . . . ?
B7A B3A B8A B4A -138.17(18) . . . . ?
B7A B3A B8A B9A -100.1(2) . . . . ?
B7A B3A B8A B12A -37.59(16) . . . . ?
B7A B8A B9A B4A -101.17(19) . . . . ?
B7A B8A B9A B5A -63.1(2) . . . . ?
B7A B8A B9A B10A -0.8(2) . . . . ?
B7A B8A B9A B12A 37.04(17) . . . . ?
B7A B8A B12A B9A -138.01(19) . . . . ?
B7A B8A B12A B10A -100.2(2) . . . . ?
B7A B8A B12A B11A -38.16(17) . . . . ?
B7A B11A B12A B8A 37.66(17) . . . . ?
B7A B11A B12A B9A 101.2(2) . . . . ?
B7A B11A B12A B10A 138.5(2) . . . . ?
B8A B3A B4A C1A -134.92(19) . . . . ?
B8A B3A B4A C11A 134.3(2) . . . . ?
B8A B3A B4A B5A -100.76(19) . . . . ?
B8A B3A B4A B9A -38.22(18) . . . . ?
B8A B3A B7A C2A 135.48(18) . . . . ?
B8A B3A B7A C21A -134.8(2) . . . . ?
B8A B3A B7A B11A 101.7(2) . . . . ?
B8A B3A B7A B12A 38.47(17) . . . . ?
B8A B4A B5A C1A -97.10(18) . . . . ?
B8A B4A B5A B6A -64.2(2) . . . . ?
B8A B4A B5A B9A 37.83(17) . . . . ?
B8A B4A B5A B10A 0.3(2) . . . . ?
B8A B4A B9A B5A -137.6(2) . . . . ?
B8A B4A B9A B10A -101.4(2) . . . . ?
B8A B4A B9A B12A -37.56(18) . . . . ?
B8A B7A B11A C2A 97.04(19) . . . . ?
B8A B7A B11A B6A 63.7(2) . . . . ?
B8A B7A B11A B10A -0.6(2) . . . . ?
B8A B7A B11A B12A -38.31(17) . . . . ?
B8A B7A B12A B9A 37.60(18) . . . . ?
B8A B7A B12A B10A 101.3(2) . . . . ?
B8A B7A B12A B11A 137.71(19) . . . . ?
B8A B9A B10A B5A -100.38(19) . . . . ?
B8A B9A B10A B6A -63.4(2) . . . . ?
B8A B9A B10A B11A 0.4(2) . . . . ?
B8A B9A B10A B12A 37.81(17) . . . . ?
B8A B9A B12A B7A -37.34(17) . . . . ?
B8A B9A B12A B10A -137.98(19) . . . . ?
B8A B9A B12A B11A -101.42(19) . . . . ?
B9A B4A B5A C1A -134.93(19) . . . . ?
B9A B4A B5A B6A -102.1(2) . . . . ?
B9A B4A B5A B10A -37.54(19) . . . . ?
B9A B4A B8A B3A 137.0(2) . . . . ?
B9A B4A B8A B7A 99.7(2) . . . . ?
B9A B4A B8A B12A 36.96(18) . . . . ?
B9A B5A B6A C1A -96.72(19) . . . . ?
B9A B5A B6A C2A -60.6(2) . . . . ?
B9A B5A B6A B10A 37.76(18) . . . . ?
B9A B5A B6A B11A 0.4(2) . . . . ?
B9A B5A B10A B6A -138.75(19) . . . . ?
B9A B5A B10A B11A -100.5(2) . . . . ?
B9A B5A B10A B12A -36.95(18) . . . . ?
B9A B8A B12A B7A 138.01(19) . . . . ?
B9A B8A B12A B10A 37.80(18) . . . . ?
B9A B8A B12A B11A 99.8(2) . . . . ?
B9A B10A B11A C2A -61.8(2) . . . . ?
B9A B10A B11A B6A -101.5(2) . . . . ?
B9A B10A B11A B7A 0.1(2) . . . . ?
B9A B10A B11A B12A 37.00(18) . . . . ?
B9A B10A B12A B7A -100.8(2) . . . . ?
B9A B10A B12A B8A -37.76(18) . . . . ?
B9A B10A B12A B11A -138.18(19) . . . . ?
B10A B5A B6A C1A -134.48(18) . . . . ?
B10A B5A B6A C2A -98.33(19) . . . . ?
B10A B5A B6A B11A -37.32(17) . . . . ?
B10A B5A B9A B4A 138.88(19) . . . . ?
B10A B5A B9A B8A 101.0(2) . . . . ?
B10A B5A B9A B12A 37.38(17) . . . . ?
B10A B6A B11A C2A -134.3(2) . . . . ?
B10A B6A B11A B7A -101.1(2) . . . . ?
B10A B6A B11A B12A -38.01(18) . . . . ?
B10A B9A B12A B7A 100.6(2) . . . . ?
B10A B9A B12A B8A 137.98(19) . . . . ?
B10A B9A B12A B11A 36.56(17) . . . . ?
B10A B11A B12A B7A -138.5(2) . . . . ?
B10A B11A B12A B8A -100.9(2) . . . . ?
B10A B11A B12A B9A -37.33(18) . . . . ?
B11A C2A C13A C14A 112.5(3) . . . . ?
B11A C2A C13A C22A -64.3(2) . . . . ?
B11A C2A B3A C1A -101.05(18) . . . . ?
B11A C2A B3A B4A -65.9(2) . . . . ?
B11A C2A B3A B7A 37.26(17) . . . . ?
B11A C2A B3A B8A -2.2(2) . . . . ?
B11A C2A B6A C1A 137.24(19) . . . . ?
B11A C2A B6A B5A 100.7(2) . . . . ?
B11A C2A B6A B10A 39.27(18) . . . . ?
B11A C2A B7A C21A 109.8(2) . . . . ?
B11A C2A B7A B3A -141.29(19) . . . . ?
B11A C2A B7A B8A -102.4(2) . . . . ?
B11A C2A B7A B12A -39.05(18) . . . . ?
B11A B6A B10A B5A 137.3(2) . . . . ?
B11A B6A B10A B9A 100.3(2) . . . . ?
B11A B6A B10A B12A 37.38(19) . . . . ?
B11A B7A B8A B3A -99.49(18) . . . . ?
B11A B7A B8A B4A -62.2(2) . . . . ?
B11A B7A B8A B9A 0.9(2) . . . . ?
B11A B7A B8A B12A 37.89(17) . . . . ?
B11A B7A B12A B8A -137.71(19) . . . . ?
B11A B7A B12A B9A -100.1(2) . . . . ?
B11A B7A B12A B10A -36.39(18) . . . . ?
B11A B10A B12A B7A 37.34(19) . . . . ?
B11A B10A B12A B8A 100.4(2) . . . . ?
B11A B10A B12A B9A 138.18(19) . . . . ?
B12A B7A B8A B3A -137.39(18) . . . . ?
B12A B7A B8A B4A -100.07(19) . . . . ?
B12A B7A B8A B9A -37.04(17) . . . . ?
B12A B7A B11A C2A 135.35(19) . . . . ?
B12A B7A B11A B6A 102.0(2) . . . . ?
B12A B7A B11A B10A 37.68(18) . . . . ?
B12A B8A B9A B4A -138.2(2) . . . . ?
B12A B8A B9A B5A -100.2(2) . . . . ?
B12A B8A B9A B10A -37.81(17) . . . . ?
B12A B9A B10A B5A -138.19(19) . . . . ?
B12A B9A B10A B6A -101.2(2) . . . . ?
B12A B9A B10A B11A -37.41(17) . . . . ?
B12A B10A B11A C2A -98.82(19) . . . . ?
B12A B10A B11A B6A -138.5(2) . . . . ?
B12A B10A B11A B7A -36.86(17) . . . . ?
